data_4341285
loop_
_publ_author_name
'Brogden, David W.'
'Berry, John F.'

_publ_section_title
;
 Heterometallic Multiple Bonding: Delocalized Three-Center \s and \p
 Bonding in Chains of 4d and 5d Transition Metals.
;
_journal_issue 21
_journal_name_full 'Inorganic chemistry'
_journal_page_first 11354
_journal_page_last 11356
_journal_paper_doi 10.1021/ic5024218
_journal_volume 53
_journal_year 2014
_chemical_formula_moiety '2(C40 H32 Cl1.9 N12 Ru0.96 W1.92), 0.08(Cl2 Ru W2), 4(C H2 Cl2)'
_chemical_formula_sum 'C84 H72 Cl11.98 N24 Ru2 W4'
_chemical_formula_weight 2779.90
_chemical_name_systematic
;
 ? 
;
_space_group_crystal_system monoclinic
_space_group_IT_number 14
_space_group_name_Hall '-P 2ybc'
_space_group_name_H-M_alt 'P 1 21/c 1'
_symmetry_space_group_name_Hall '-P 2ybc'
_symmetry_space_group_name_H-M 'P 1 21/c 1'
_atom_sites_solution_hydrogens geom
_atom_sites_solution_primary iterative
_atom_sites_solution_secondary difmap
_audit_creation_date 2014-07-15
_audit_creation_method
;
Olex2 1.2
(compiled 2014.06.27 svn.r2953 for OlexSys, GUI svn.r4855)
;
_cell_angle_alpha 90.00
_cell_angle_beta 114.5734(12)
_cell_angle_gamma 90.00
_cell_formula_units_Z 4
_cell_length_a 19.7217(5)
_cell_length_b 29.7782(8)
_cell_length_c 16.7192(4)
_cell_measurement_reflns_used 9799
_cell_measurement_temperature 100(2)
_cell_measurement_theta_max 29.20
_cell_measurement_theta_min 2.19
_cell_volume 8929.5(4)
_computing_cell_refinement 'SAINT+ Ver. 8.30C (Bruker-AXS, 2013)'
_computing_data_collection 'APEX2 Ver. 2013.2-0 (Bruker-AXS, 2013)'
_computing_data_reduction 'SAINT+ Ver. 8.30C (Bruker-AXS, 2013)'
_computing_molecular_graphics 'SHELXTL (Sheldrick, 2008-2013)'
_computing_publication_material 'SHELXTL (Sheldrick, 2008-2013)'
_computing_structure_refinement 'SHELXTL (Sheldrick, 2008-2013)'
_computing_structure_solution 'SHELXTL (Sheldrick, 2008-2013)'
_diffrn_ambient_temperature 99.99
_diffrn_detector_area_resol_mean 7.9
_diffrn_detector_type 'CCD area detector'
_diffrn_measured_fraction_theta_full 1.000
_diffrn_measured_fraction_theta_max 0.997
_diffrn_measurement_device 'three-circle diffractometer'
_diffrn_measurement_device_type Gromit
_diffrn_measurement_method '0.5\% \w and 0.5\% \f scans'
_diffrn_radiation_collimation 'focusing mirrors'
_diffrn_radiation_monochromator 'mirror optics'
_diffrn_radiation_probe x-ray
_diffrn_radiation_type MoK\a
_diffrn_radiation_wavelength 0.71073
_diffrn_reflns_av_R_equivalents 0.0494
_diffrn_reflns_av_unetI/netI 0.0258
_diffrn_reflns_limit_h_max 27
_diffrn_reflns_limit_h_min -26
_diffrn_reflns_limit_k_max 40
_diffrn_reflns_limit_k_min -39
_diffrn_reflns_limit_l_max 22
_diffrn_reflns_limit_l_min -22
_diffrn_reflns_number 232439
_diffrn_reflns_theta_full 25.00
_diffrn_reflns_theta_max 29.25
_diffrn_reflns_theta_min 1.14
_diffrn_source 'microfocus sealed X-ray tube'
_diffrn_source_type 'Incoatec I\ms'
_diffrn_standards_number 0
_exptl_absorpt_coefficient_mu 5.881
_exptl_absorpt_correction_T_max 0.8304
_exptl_absorpt_correction_T_min 0.4352
_exptl_absorpt_correction_type analytical
_exptl_absorpt_process_details
;
SADABS-2009/1 (Bruker,2010) was used for absorption correction.
wR2(int) was 0.1049 before and 0.0548 after correction.
The Ratio of minimum to maximum transmission is 0.5241.
The \l/2 correction factor is Not present.
;
_exptl_crystal_colour violet
_exptl_crystal_colour_primary violet
_exptl_crystal_density_diffrn 2.068
_exptl_crystal_density_method 'not measured'
_exptl_crystal_description block
_exptl_crystal_F_000 5327
_exptl_crystal_size_max 0.148
_exptl_crystal_size_mid 0.106
_exptl_crystal_size_min 0.053
_refine_diff_density_max 3.568
_refine_diff_density_min -3.108
_refine_diff_density_rms 0.201
_refine_ls_extinction_method none
_refine_ls_goodness_of_fit_ref 1.152
_refine_ls_hydrogen_treatment constr
_refine_ls_matrix_type full
_refine_ls_number_parameters 1162
_refine_ls_number_reflns 24193
_refine_ls_number_restraints 14
_refine_ls_restrained_S_all 1.153
_refine_ls_R_factor_all 0.0596
_refine_ls_R_factor_gt 0.0418
_refine_ls_shift/su_max 0.005
_refine_ls_shift/su_mean 0.000
_refine_ls_structure_factor_coef Fsqd
_refine_ls_weighting_details 'calc w=1/[\s^2^(Fo^2^)+(0.0224P)^2^+92.3151P] where P=(Fo^2^+2Fc^2^)/3'
_refine_ls_weighting_scheme calc
_refine_ls_wR_factor_gt 0.0886
_refine_ls_wR_factor_ref 0.0978
_reflns_number_gt 19636
_reflns_number_total 24193
_reflns_threshold_expression >2sigma(I)
_cod_data_source_file ic5024218_si_003.cif
_cod_data_source_block berry528
_cod_depositor_comments 'Adding full bibliography for 4341284--4341285.cif.'
_cod_database_code 4341285
_olex2_refinement_description
;
1. Fixed Uiso
 At 1.2 times of:
  All C(H) groups, All C(H,H) groups
2. Shared sites
{W2, W2A}
3. Uiso/Uaniso restraints and constraints
Uanis(W1) = Uanis(Ru1A)
Uanis(W2) = Uanis(W2A)
Uanis(W1A) = Uanis(Ru1)
Uanis(W3A) = Uanis(Ru2)
Uanis(W4) = Uanis(W4A)
Uanis(Ru2A) = Uanis(W3)
4. Same fragment restrains
{Ru1A, W1A, W2A, Cl2A, Cl1A}
as
{Ru1, W1, W2, Cl1, Cl2}
{Ru2A, W3A, W4A, Cl4A, Cl3A}
as
{Ru2, W3, W4, Cl3, Cl4}
5. Others
 Sof(Cl13)=Sof(Cl14)=Sof(C86)=Sof(H86A)=Sof(H86B)=1-FVAR(1)
 Sof(Cl11)=Sof(Cl12)=Sof(C84)=Sof(H84A)=Sof(H84B)=FVAR(1)
 Sof(Cl15)=Sof(Cl16)=Sof(C85)=Sof(H85A)=Sof(H85B)=1-FVAR(2)
 Sof(Cl5)=Sof(Cl6)=Sof(C81)=Sof(H81A)=Sof(H81B)=FVAR(2)
 Sof(Ru1A)=Sof(W1A)=Sof(W2A)=Sof(Cl2A)=Sof(Cl1A)=1-FVAR(3)
 Sof(Ru1)=Sof(W1)=Sof(W2)=Sof(Cl2)=FVAR(3)
 Sof(Ru2A)=Sof(W3A)=Sof(W4A)=Sof(Cl4A)=Sof(Cl3A)=1-FVAR(4)
 Sof(Ru2)=Sof(W3)=Sof(W4)=Sof(Cl3)=Sof(Cl4)=FVAR(4)
6.a Free rotating group:
 Cl13(Cl14,C86,C82,Cl8), Cl15(Cl16,C85,Cl9,Cl10,C83,Cl5,Cl6,C81,Cl7)
6.b Secondary CH2 refined with riding coordinates:
 C84(H84A,H84B), C86(H86A,H86B), C82(H82A,H82B), C85(H85A,H85B), C83(H83A,
 H83B), C81(H81A,H81B)
6.c Aromatic/amide H refined with riding coordinates:
 C1(H1), C2(H2), C3(H3), C4(H4), C7(H7), C8(H8), C9(H9), C10(H10), C11(H11),
 C12(H12), C13(H13), C14(H14), C17(H17), C18(H18), C19(H19), C20(H20), C21(H21),
  C22(H22), C23(H23), C24(H24), C27(H27), C28(H28), C29(H29), C30(H30),
 C31(H31), C32(H32), C33(H33), C34(H34), C37(H37), C38(H38), C39(H39), C40(H40),
  C41(H41), C42(H42), C43(H43), C44(H44), C47(H47), C48(H48), C49(H49),
 C50(H50), C51(H51), C52(H52), C53(H53), C54(H54), C57(H57), C58(H58), C59(H59),
  C60(H60), C61(H61), C62(H62), C63(H63), C64(H64), C67(H67), C68(H68),
 C69(H69), C70(H70), C71(H71), C72(H72), C73(H73), C74(H74), C77(H77), C78(H78),
  C79(H79), C80(H80)
;
_olex2_submission_special_instructions 'No special instructions were received'

loop_
_space_group_symop_id
_space_group_symop_operation_xyz
1 'x, y, z'
2 '-x, y+1/2, -z+1/2'
3 '-x, -y, -z'
4 'x, -y-1/2, z-1/2'

loop_
_atom_site_label
_atom_site_type_symbol
_atom_site_fract_x
_atom_site_fract_y
_atom_site_fract_z
_atom_site_U_iso_or_equiv
_atom_site_adp_type
_atom_site_occupancy
_atom_site_calc_flag
_atom_site_disorder_assembly
_atom_site_disorder_group
_atom_site_refinement_flags_posn
Ru1 Ru -0.00073(4) 0.717418(19) 0.72049(6) 0.01710(11) Uani 0.9596(13) d A 1 .
W1 W 0.014292(15) 0.565242(9) 0.76861(2) 0.01487(7) Uani 0.9596(13) d A 1 .
W2 W 0.006832(12) 0.637975(8) 0.745879(14) 0.01432(5) Uani 0.9596(13) d A 1 .
Cl1 Cl 0.02644(10) 0.48325(5) 0.79889(12) 0.0248(6) Uani 0.940(8) d A 1 .
Cl2 Cl -0.00664(11) 0.79969(5) 0.69051(14) 0.0344(4) Uani 0.9596(13) d A 1 .
N1 N 0.0668(3) 0.55909(17) 0.6768(3) 0.0196(10) Uani 1 d A 1 .
N2 N 0.0807(3) 0.63649(17) 0.6837(3) 0.0174(9) Uani 1 d A 1 .
N3 N 0.1047(3) 0.71184(18) 0.7191(3) 0.0221(10) Uani 1 d A 1 .
N4 N 0.1231(3) 0.5749(2) 0.8781(3) 0.0263(12) Uani 1 d A 1 .
N5 N 0.0970(3) 0.6512(2) 0.8663(3) 0.0247(11) Uani 1 d A 1 .
N6 N 0.0571(3) 0.7260(2) 0.8557(4) 0.0284(12) Uani 1 d A 1 .
N7 N -0.0436(3) 0.57362(17) 0.8548(3) 0.0183(10) Uani 1 d A 1 .
N8 N -0.0666(3) 0.64766(16) 0.8062(3) 0.0165(9) Uani 1 d A 1 .
N9 N -0.1008(3) 0.71637(17) 0.7348(3) 0.0210(10) Uani 1 d A 1 .
N10 N -0.0929(3) 0.55668(17) 0.6580(3) 0.0185(10) Uani 1 d A 1 .
N11 N -0.0848(3) 0.63145(16) 0.6238(3) 0.0173(9) Uani 1 d A 1 .
N12 N -0.0611(3) 0.70352(18) 0.5866(3) 0.0235(11) Uani 1 d A 1 .
C1 C 0.0706(3) 0.5190(2) 0.6392(4) 0.0236(12) Uani 1 d A 1 .
H1 H 0.0548 0.4928 0.6589 0.028 Uiso 1 calc A 1 R
C2 C 0.0956(4) 0.5145(2) 0.5750(4) 0.0290(14) Uani 1 d A 1 .
H2 H 0.0980 0.4858 0.5516 0.035 Uiso 1 calc A 1 R
C3 C 0.1178(4) 0.5531(3) 0.5441(4) 0.0304(15) Uani 1 d A 1 .
H3 H 0.1350 0.5510 0.4989 0.036 Uiso 1 calc A 1 R
C4 C 0.1144(4) 0.5939(2) 0.5798(4) 0.0244(13) Uani 1 d A 1 .
H4 H 0.1287 0.6203 0.5590 0.029 Uiso 1 calc A 1 R
C5 C 0.0895(3) 0.5967(2) 0.6477(4) 0.0175(11) Uani 1 d A 1 .
C6 C 0.1284(3) 0.6725(2) 0.6979(4) 0.0181(11) Uani 1 d A 1 .
C7 C 0.2010(3) 0.6700(2) 0.7019(4) 0.0256(13) Uani 1 d A 1 .
H7 H 0.2166 0.6435 0.6828 0.031 Uiso 1 calc A 1 R
C8 C 0.2493(4) 0.7053(3) 0.7332(4) 0.0300(15) Uani 1 d A 1 .
H8 H 0.2980 0.7035 0.7351 0.036 Uiso 1 calc A 1 R
C9 C 0.2268(4) 0.7438(3) 0.7618(4) 0.0316(15) Uani 1 d A 1 .
H9 H 0.2606 0.7679 0.7873 0.038 Uiso 1 calc A 1 R
C10 C 0.1541(4) 0.7462(2) 0.7522(4) 0.0301(15) Uani 1 d A 1 .
H10 H 0.1377 0.7729 0.7695 0.036 Uiso 1 calc A 1 R
C11 C 0.1721(4) 0.5410(3) 0.9162(4) 0.0346(17) Uani 1 d A 1 .
H11 H 0.1562 0.5110 0.8991 0.041 Uiso 1 calc A 1 R
C12 C 0.2445(4) 0.5481(3) 0.9792(5) 0.042(2) Uani 1 d A 1 .
H12 H 0.2763 0.5234 1.0054 0.051 Uiso 1 calc A 1 R
C13 C 0.2695(4) 0.5913(3) 1.0031(5) 0.042(2) Uani 1 d A 1 .
H13 H 0.3192 0.5966 1.0446 0.050 Uiso 1 calc A 1 R
C14 C 0.2223(4) 0.6265(3) 0.9668(4) 0.0384(19) Uani 1 d A 1 .
H14 H 0.2393 0.6564 0.9820 0.046 Uiso 1 calc A 1 R
C15 C 0.1472(4) 0.6180(3) 0.9058(4) 0.0295(15) Uani 1 d A 1 .
C16 C 0.0962(4) 0.6917(3) 0.9077(4) 0.0298(16) Uani 1 d A 1 .
C17 C 0.1269(4) 0.6972(3) 1.0006(5) 0.0379(18) Uani 1 d A 1 .
H17 H 0.1530 0.6733 1.0383 0.045 Uiso 1 calc A 1 R
C18 C 0.1183(4) 0.7379(3) 1.0355(5) 0.042(2) Uani 1 d A 1 .
H18 H 0.1387 0.7418 1.0974 0.051 Uiso 1 calc A 1 R
C19 C 0.0804(4) 0.7726(3) 0.9812(5) 0.043(2) Uani 1 d A 1 .
H19 H 0.0754 0.8008 1.0048 0.052 Uiso 1 calc A 1 R
C20 C 0.0505(4) 0.7656(3) 0.8935(5) 0.0344(16) Uani 1 d A 1 .
H20 H 0.0234 0.7894 0.8560 0.041 Uiso 1 calc A 1 R
C21 C -0.0514(3) 0.5400(2) 0.9056(4) 0.0226(12) Uani 1 d A 1 .
H21 H -0.0359 0.5107 0.8982 0.027 Uiso 1 calc A 1 R
C22 C -0.0801(3) 0.5459(3) 0.9668(4) 0.0285(15) Uani 1 d A 1 .
H22 H -0.0857 0.5210 0.9991 0.034 Uiso 1 calc A 1 R
C23 C -0.1006(4) 0.5882(3) 0.9808(4) 0.0300(15) Uani 1 d A 1 .
H23 H -0.1183 0.5932 1.0249 0.036 Uiso 1 calc A 1 R
C24 C -0.0953(3) 0.6233(2) 0.9295(4) 0.0246(13) Uani 1 d A 1 .
H24 H -0.1081 0.6529 0.9392 0.029 Uiso 1 calc A 1 R
C25 C -0.0706(3) 0.6149(2) 0.8625(4) 0.0179(11) Uani 1 d A 1 .
C26 C -0.1189(3) 0.68139(19) 0.7756(4) 0.0186(11) Uani 1 d A 1 .
C27 C -0.1901(3) 0.6805(2) 0.7766(4) 0.0199(11) Uani 1 d A 1 .
H27 H -0.2029 0.6566 0.8055 0.024 Uiso 1 calc A 1 R
C28 C -0.2409(4) 0.7135(2) 0.7364(4) 0.0237(12) Uani 1 d A 1 .
H28 H -0.2888 0.7125 0.7370 0.028 Uiso 1 calc A 1 R
C29 C -0.2223(4) 0.7488(2) 0.6944(4) 0.0265(13) Uani 1 d A 1 .
H29 H -0.2567 0.7722 0.6661 0.032 Uiso 1 calc A 1 R
C30 C -0.1527(4) 0.7484(2) 0.6954(4) 0.0238(12) Uani 1 d A 1 .
H30 H -0.1398 0.7722 0.6665 0.029 Uiso 1 calc A 1 R
C31 C -0.1313(4) 0.5170(2) 0.6418(4) 0.0252(13) Uani 1 d A 1 .
H31 H -0.1066 0.4914 0.6750 0.030 Uiso 1 calc A 1 R
C32 C -0.2024(4) 0.5122(2) 0.5812(5) 0.0302(14) Uani 1 d A 1 .
H32 H -0.2263 0.4838 0.5711 0.036 Uiso 1 calc A 1 R
C33 C -0.2398(4) 0.5498(3) 0.5339(4) 0.0308(15) Uani 1 d A 1 .
H33 H -0.2904 0.5476 0.4927 0.037 Uiso 1 calc A 1 R
C34 C -0.2025(3) 0.5902(2) 0.5474(4) 0.0239(12) Uani 1 d A 1 .
H34 H -0.2276 0.6163 0.5164 0.029 Uiso 1 calc A 1 R
C35 C -0.1270(3) 0.5928(2) 0.6074(4) 0.0189(11) Uani 1 d A 1 .
C36 C -0.0958(3) 0.6631(2) 0.5585(4) 0.0208(12) Uani 1 d A 1 .
C37 C -0.1336(4) 0.6540(2) 0.4681(4) 0.0257(13) Uani 1 d A 1 .
H37 H -0.1547 0.6252 0.4489 0.031 Uiso 1 calc A 1 R
C38 C -0.1404(4) 0.6869(3) 0.4071(4) 0.0314(15) Uani 1 d A 1 .
H38 H -0.1679 0.6814 0.3460 0.038 Uiso 1 calc A 1 R
C39 C -0.1068(4) 0.7275(3) 0.4360(5) 0.0314(15) Uani 1 d A 1 .
H39 H -0.1106 0.7506 0.3952 0.038 Uiso 1 calc A 1 R
C40 C -0.0678(4) 0.7345(2) 0.5244(5) 0.0299(14) Uani 1 d A 1 .
H40 H -0.0440 0.7627 0.5432 0.036 Uiso 1 calc A 1 R
Ru1A Ru -0.0005(8) 0.5586(3) 0.7373(11) 0.01487(7) Uani 0.0404(13) d A 2 .
W1A W 0.0172(5) 0.7124(2) 0.7531(6) 0.01710(11) Uani 0.0404(13) d A 2 .
W2A W 0.006832(12) 0.637975(8) 0.745879(14) 0.01432(5) Uani 0.0404(13) d A 2 .
Cl2A Cl 0.0183(8) 0.7960(3) 0.7477(9) -0.022(3) Uiso 0.0404(13) d A 2 .
Cl1A Cl 0.004(2) 0.4746(5) 0.752(3) 0.024(8) Uiso 0.0404(13) d A 2 .
Ru2 Ru 0.48656(5) 0.46566(3) 0.23965(6) 0.01267(13) Uani 0.9629(15) d B 1 .
W3 W 0.504685(16) 0.312979(8) 0.27255(2) 0.01358(8) Uani 0.9629(15) d B 1 .
W4 W 0.49566(2) 0.386216(13) 0.25819(2) 0.01005(6) Uani 0.9629(15) d B 1 .
Cl3 Cl 0.51902(10) 0.22975(5) 0.29092(13) 0.0284(4) Uani 0.9629(15) d B 1 .
Cl4 Cl 0.47746(9) 0.54885(5) 0.21575(12) 0.0233(3) Uani 0.9629(15) d B 1 .
N13 N 0.4454(3) 0.31608(15) 0.3565(3) 0.0149(9) Uani 1 d B 1 .
N14 N 0.4192(3) 0.39109(15) 0.3160(3) 0.0138(9) Uani 1 d B 1 .
N15 N 0.3843(3) 0.46166(16) 0.2498(3) 0.0148(9) Uani 1 d B 1 .
N16 N 0.3975(3) 0.30581(17) 0.1612(3) 0.0185(10) Uani 1 d B 1 .
N17 N 0.4046(3) 0.38157(16) 0.1343(3) 0.0170(9) Uani 1 d B 1 .
N18 N 0.4303(3) 0.45429(17) 0.1046(3) 0.0178(9) Uani 1 d B 1 .
N19 N 0.5558(3) 0.31151(17) 0.1782(3) 0.0189(10) Uani 1 d B 1 .
N20 N 0.5677(3) 0.38905(16) 0.1939(3) 0.0169(9) Uani 1 d B 1 .
N21 N 0.5898(3) 0.46388(17) 0.2329(3) 0.0173(9) Uani 1 d B 1 .
N22 N 0.6120(3) 0.32171(17) 0.3853(3) 0.0192(10) Uani 1 d B 1 .
N23 N 0.5857(3) 0.39779(16) 0.3802(3) 0.0149(9) Uani 1 d B 1 .
N24 N 0.5471(3) 0.47242(17) 0.3758(3) 0.0187(10) Uani 1 d B 1 .
C41 C 0.4408(3) 0.2802(2) 0.4042(4) 0.0213(12) Uani 1 d B 1 .
H41 H 0.4621 0.2526 0.3975 0.026 Uiso 1 calc B 1 R
C42 C 0.4070(3) 0.2814(2) 0.4617(4) 0.0256(13) Uani 1 d B 1 .
H42 H 0.4034 0.2550 0.4918 0.031 Uiso 1 calc B 1 R
C43 C 0.3784(4) 0.3220(2) 0.4748(4) 0.0245(13) Uani 1 d B 1 .
H43 H 0.3564 0.3242 0.5156 0.029 Uiso 1 calc B 1 R
C44 C 0.3824(3) 0.3588(2) 0.4278(4) 0.0216(12) Uani 1 d B 1 .
H44 H 0.3637 0.3868 0.4371 0.026 Uiso 1 calc B 1 R
C45 C 0.4134(3) 0.35590(18) 0.3663(3) 0.0143(10) Uani 1 d B 1 .
C46 C 0.3658(3) 0.42494(18) 0.2856(3) 0.0141(10) Uani 1 d B 1 .
C47 C 0.2933(3) 0.42102(19) 0.2814(4) 0.0171(11) Uani 1 d B 1 .
H47 H 0.2801 0.3955 0.3061 0.021 Uiso 1 calc B 1 R
C48 C 0.2418(3) 0.4540(2) 0.2417(4) 0.0219(12) Uani 1 d B 1 .
H48 H 0.1929 0.4515 0.2392 0.026 Uiso 1 calc B 1 R
C49 C 0.2609(3) 0.4911(2) 0.2051(4) 0.0206(12) Uani 1 d B 1 .
H49 H 0.2257 0.5141 0.1769 0.025 Uiso 1 calc B 1 R
C50 C 0.3323(3) 0.4933(2) 0.2110(4) 0.0190(11) Uani 1 d B 1 .
H50 H 0.3458 0.5186 0.1862 0.023 Uiso 1 calc B 1 R
C51 C 0.3580(4) 0.2662(2) 0.1423(4) 0.0246(13) Uani 1 d B 1 .
H51 H 0.3819 0.2401 0.1745 0.030 Uiso 1 calc B 1 R
C52 C 0.2863(4) 0.2620(2) 0.0797(5) 0.0310(15) Uani 1 d B 1 .
H52 H 0.2618 0.2337 0.0675 0.037 Uiso 1 calc B 1 R
C53 C 0.2500(4) 0.3009(3) 0.0342(4) 0.0307(15) Uani 1 d B 1 .
H53 H 0.1998 0.2994 -0.0083 0.037 Uiso 1 calc B 1 R
C54 C 0.2875(3) 0.3406(2) 0.0514(4) 0.0246(13) Uani 1 d B 1 .
H54 H 0.2629 0.3672 0.0220 0.029 Uiso 1 calc B 1 R
C55 C 0.3633(3) 0.3426(2) 0.1131(3) 0.0178(11) Uani 1 d B 1 .
C56 C 0.3976(3) 0.4140(2) 0.0724(4) 0.0185(11) Uani 1 d B 1 .
C57 C 0.3657(4) 0.4053(2) -0.0187(4) 0.0279(14) Uani 1 d B 1 .
H57 H 0.3443 0.3768 -0.0404 0.034 Uiso 1 calc B 1 R
C58 C 0.3659(4) 0.4386(3) -0.0764(4) 0.0314(15) Uani 1 d B 1 .
H58 H 0.3437 0.4333 -0.1380 0.038 Uiso 1 calc B 1 R
C59 C 0.3984(4) 0.4795(2) -0.0441(4) 0.0280(14) Uani 1 d B 1 .
H59 H 0.3990 0.5027 -0.0829 0.034 Uiso 1 calc B 1 R
C60 C 0.4300(3) 0.4861(2) 0.0458(4) 0.0222(12) Uani 1 d B 1 .
H60 H 0.4527 0.5142 0.0678 0.027 Uiso 1 calc B 1 R
C61 C 0.5614(3) 0.2729(2) 0.1370(4) 0.0231(12) Uani 1 d B 1 .
H61 H 0.5488 0.2453 0.1557 0.028 Uiso 1 calc B 1 R
C62 C 0.5843(4) 0.2721(2) 0.0701(4) 0.0301(15) Uani 1 d B 1 .
H62 H 0.5896 0.2444 0.0452 0.036 Uiso 1 calc B 1 R
C63 C 0.5996(4) 0.3125(3) 0.0388(4) 0.0304(15) Uani 1 d B 1 .
H63 H 0.6133 0.3129 -0.0093 0.036 Uiso 1 calc B 1 R
C64 C 0.5944(3) 0.3518(2) 0.0792(4) 0.0263(13) Uani 1 d B 1 .
H64 H 0.6044 0.3796 0.0585 0.032 Uiso 1 calc B 1 R
C65 C 0.5744(3) 0.3510(2) 0.1508(4) 0.0183(11) Uani 1 d B 1 .
C66 C 0.6134(3) 0.4261(2) 0.2078(3) 0.0162(10) Uani 1 d B 1 .
C67 C 0.6847(3) 0.4248(2) 0.2059(4) 0.0195(11) Uani 1 d B 1 .
H67 H 0.6998 0.3991 0.1839 0.023 Uiso 1 calc B 1 R
C68 C 0.7318(3) 0.4609(2) 0.2362(4) 0.0219(12) Uani 1 d B 1 .
H68 H 0.7798 0.4601 0.2357 0.026 Uiso 1 calc B 1 R
C69 C 0.7089(3) 0.4986(2) 0.2677(4) 0.0235(12) Uani 1 d B 1 .
H69 H 0.7413 0.5235 0.2910 0.028 Uiso 1 calc B 1 R
C70 C 0.6379(3) 0.4987(2) 0.2638(4) 0.0189(11) Uani 1 d B 1 .
H70 H 0.6217 0.5247 0.2839 0.023 Uiso 1 calc B 1 R
C71 C 0.6605(4) 0.2872(2) 0.4242(4) 0.0265(13) Uani 1 d B 1 .
H71 H 0.6443 0.2575 0.4048 0.032 Uiso 1 calc B 1 R
C72 C 0.7305(4) 0.2926(3) 0.4887(5) 0.0320(15) Uani 1 d B 1 .
H72 H 0.7606 0.2673 0.5155 0.038 Uiso 1 calc B 1 R
C73 C 0.7571(4) 0.3357(3) 0.5146(4) 0.0310(15) Uani 1 d B 1 .
H73 H 0.8068 0.3405 0.5565 0.037 Uiso 1 calc B 1 R
C74 C 0.7103(3) 0.3711(2) 0.4785(4) 0.0259(13) Uani 1 d B 1 .
H74 H 0.7278 0.4009 0.4949 0.031 Uiso 1 calc B 1 R
C75 C 0.6360(3) 0.3638(2) 0.4171(4) 0.0182(11) Uani 1 d B 1 .
C76 C 0.5864(3) 0.4371(2) 0.4252(4) 0.0173(11) Uani 1 d B 1 .
C77 C 0.6206(3) 0.4410(2) 0.5178(4) 0.0247(13) Uani 1 d B 1 .
H77 H 0.6465 0.4161 0.5528 0.030 Uiso 1 calc B 1 R
C78 C 0.6165(4) 0.4808(2) 0.5574(4) 0.0291(14) Uani 1 d B 1 .
H78 H 0.6392 0.4834 0.6197 0.035 Uiso 1 calc B 1 R
C79 C 0.5791(4) 0.5170(2) 0.5059(4) 0.0283(14) Uani 1 d B 1 .
H79 H 0.5778 0.5452 0.5319 0.034 Uiso 1 calc B 1 R
C80 C 0.5443(3) 0.5113(2) 0.4171(4) 0.0229(12) Uani 1 d B 1 .
H80 H 0.5166 0.5357 0.3823 0.027 Uiso 1 calc B 1 R
Ru2A Ru 0.4842(9) 0.3198(3) 0.2357(13) 0.01358(8) Uani 0.0371(15) d B 2 .
W3A W 0.4982(8) 0.4721(4) 0.2510(10) 0.01267(13) Uani 0.0371(15) d B 2 .
W4A W 0.4960(7) 0.3962(3) 0.2505(8) 0.01005(6) Uani 0.0371(15) d B 2 .
Cl4A Cl 0.493(3) 0.5547(6) 0.260(4) 0.040(13) Uiso 0.0371(15) d B 2 .
Cl3A Cl 0.4938(8) 0.2344(4) 0.2456(10) -0.028(2) Uiso 0.0371(15) d B 2 .
Cl11 Cl 0.4593(2) 0.64460(11) 0.3751(2) 0.0476(10) Uani 0.602(5) d C 1 .
Cl12 Cl 0.30407(18) 0.62691(13) 0.2595(3) 0.0514(11) Uani 0.602(5) d C 1 .
C84 C 0.3914(7) 0.6401(4) 0.2703(10) 0.035(4) Uani 0.602(5) d C 1 .
H84A H 0.3886 0.6690 0.2398 0.042 Uiso 0.602(5) calc C 1 R
H84B H 0.4072 0.6169 0.2391 0.042 Uiso 0.602(5) calc C 1 R
Cl13 Cl 0.3163(2) 0.6636(3) 0.1920(6) 0.103(3) Uiso 0.398(5) d C 2 .
Cl14 Cl 0.4124(4) 0.6590(4) 0.3804(5) 0.140(5) Uiso 0.398(5) d C 2 G
C86 C 0.3959(3) 0.6395(3) 0.2745(5) 0.13(2) Uiso 0.398(5) d C 2 G
H86A H 0.4398 0.6464 0.2624 0.155 Uiso 0.398(5) calc C 2 R
H86B H 0.3899 0.6064 0.2728 0.155 Uiso 0.398(5) calc C 2 R
C82 C 0.5904(2) 0.63782(11) 0.2365(3) 0.047(2) Uani 1 d . . G
H82A H 0.5649 0.6128 0.1960 0.056 Uiso 1 calc . . R
H82B H 0.5525 0.6562 0.2459 0.056 Uiso 1 calc . . R
Cl8 Cl 0.64124(15) 0.67103(7) 0.1930(2) 0.0623(7) Uani 1 d . . G
Cl15 Cl 0.83116(7) 0.39879(5) 0.72315(10) 0.092(3) Uiso 0.468(10) d D 2 .
Cl16 Cl 0.88967(6) 0.41550(6) 0.91271(9) 0.105(4) Uiso 0.468(10) d D 2 G
C85 C 0.90875(7) 0.39604(5) 0.82491(10) 0.053(6) Uiso 0.468(10) d D 2 G
H85A H 0.9497 0.4142 0.8218 0.064 Uiso 0.468(10) calc D 2 R
H85B H 0.9261 0.3645 0.8365 0.064 Uiso 0.468(10) calc D 2 R
Cl9 Cl 0.17213(7) 0.40555(5) 0.75897(10) 0.0789(9) Uani 1 d . . G
Cl10 Cl 0.02067(7) 0.39614(6) 0.62689(12) 0.0486(5) Uani 1 d . . G
C83 C 0.08362(7) 0.38371(6) 0.73555(11) 0.0376(17) Uani 1 d . . G
H83A H 0.0647 0.3965 0.7770 0.045 Uiso 1 calc . . R
H83B H 0.0872 0.3507 0.7439 0.045 Uiso 1 calc . . R
Cl5 Cl 0.86128(7) 0.39881(5) 0.72984(10) 0.0433(13) Uani 0.532(10) d D 1 G
Cl6 Cl 0.88556(6) 0.41626(6) 0.91190(9) 0.0167(9) Uani 0.532(10) d D 1 G
C81 C 0.92466(7) 0.39715(6) 0.84088(10) 0.030(3) Uani 0.532(10) d D 1 G
H81A H 0.9685 0.4160 0.8490 0.036 Uiso 0.532(10) calc D 1 R
H81B H 0.9423 0.3659 0.8568 0.036 Uiso 0.532(10) calc D 1 R
Cl7 Cl 0.66152(9) 0.61546(6) 0.34446(11) 0.0610(7) Uani 1 d . . G

loop_
_atom_site_aniso_label
_atom_site_aniso_U_11
_atom_site_aniso_U_22
_atom_site_aniso_U_33
_atom_site_aniso_U_23
_atom_site_aniso_U_13
_atom_site_aniso_U_12
Ru1 0.0173(3) 0.0152(2) 0.0216(3) -0.0019(2) 0.0109(3) -0.00344(19)
W1 0.01435(13) 0.01655(12) 0.01560(14) 0.00301(9) 0.00812(10) 0.00167(9)
W2 0.01334(10) 0.01783(11) 0.01318(10) -0.00083(8) 0.00689(8) -0.00175(8)
Cl1 0.0304(9) 0.0192(8) 0.0306(11) 0.0057(7) 0.0186(8) 0.0068(6)
Cl2 0.0427(10) 0.0157(7) 0.0559(12) -0.0022(7) 0.0314(9) -0.0047(7)
N1 0.019(2) 0.021(3) 0.021(2) 0.0025(19) 0.0099(19) 0.0048(19)
N2 0.017(2) 0.021(2) 0.017(2) 0.0026(18) 0.0100(18) 0.0029(19)
N3 0.021(2) 0.025(3) 0.022(2) -0.002(2) 0.011(2) -0.008(2)
N4 0.023(3) 0.041(3) 0.019(2) 0.012(2) 0.013(2) 0.008(2)
N5 0.021(3) 0.037(3) 0.016(2) -0.003(2) 0.0077(19) -0.009(2)
N6 0.026(3) 0.034(3) 0.032(3) -0.009(2) 0.018(2) -0.011(2)
N7 0.015(2) 0.025(3) 0.016(2) 0.0048(19) 0.0070(18) 0.0019(19)
N8 0.016(2) 0.017(2) 0.021(2) -0.0045(18) 0.0116(18) -0.0027(18)
N9 0.025(3) 0.016(2) 0.027(2) -0.0061(19) 0.015(2) -0.0044(19)
N10 0.018(2) 0.020(2) 0.021(2) -0.0048(19) 0.0109(19) -0.0019(19)
N11 0.017(2) 0.017(2) 0.017(2) 0.0037(18) 0.0056(18) 0.0035(18)
N12 0.023(3) 0.024(3) 0.030(3) 0.007(2) 0.018(2) 0.008(2)
C1 0.019(3) 0.025(3) 0.025(3) -0.004(2) 0.008(2) 0.002(2)
C2 0.028(3) 0.029(3) 0.031(3) -0.009(3) 0.013(3) 0.002(3)
C3 0.026(3) 0.046(4) 0.024(3) -0.005(3) 0.015(3) 0.005(3)
C4 0.025(3) 0.032(3) 0.022(3) 0.004(2) 0.015(2) 0.007(3)
C5 0.012(2) 0.025(3) 0.016(2) 0.003(2) 0.006(2) 0.005(2)
C6 0.017(3) 0.023(3) 0.014(2) 0.004(2) 0.007(2) -0.002(2)
C7 0.019(3) 0.036(4) 0.023(3) 0.009(3) 0.010(2) 0.005(3)
C8 0.016(3) 0.045(4) 0.028(3) 0.012(3) 0.008(2) -0.004(3)
C9 0.026(3) 0.041(4) 0.027(3) -0.001(3) 0.009(3) -0.016(3)
C10 0.034(4) 0.032(4) 0.029(3) -0.006(3) 0.017(3) -0.015(3)
C11 0.029(4) 0.053(5) 0.026(3) 0.016(3) 0.016(3) 0.016(3)
C12 0.031(4) 0.072(6) 0.027(3) 0.021(4) 0.014(3) 0.026(4)
C13 0.016(3) 0.081(6) 0.028(3) 0.008(4) 0.009(3) -0.002(4)
C14 0.019(3) 0.076(6) 0.018(3) 0.002(3) 0.006(2) -0.009(3)
C15 0.025(3) 0.050(4) 0.017(3) 0.003(3) 0.012(2) -0.005(3)
C16 0.019(3) 0.053(4) 0.025(3) -0.018(3) 0.017(3) -0.020(3)
C17 0.027(4) 0.062(5) 0.025(3) -0.012(3) 0.011(3) -0.018(3)
C18 0.038(4) 0.063(6) 0.032(4) -0.027(4) 0.022(3) -0.028(4)
C19 0.038(4) 0.054(5) 0.046(4) -0.029(4) 0.027(4) -0.024(4)
C20 0.029(4) 0.039(4) 0.042(4) -0.019(3) 0.022(3) -0.014(3)
C21 0.015(3) 0.027(3) 0.026(3) 0.012(2) 0.008(2) 0.007(2)
C22 0.018(3) 0.047(4) 0.021(3) 0.018(3) 0.008(2) 0.007(3)
C23 0.022(3) 0.052(4) 0.019(3) 0.009(3) 0.011(2) 0.008(3)
C24 0.022(3) 0.035(4) 0.018(3) -0.002(2) 0.010(2) 0.004(3)
C25 0.014(3) 0.023(3) 0.017(2) -0.001(2) 0.007(2) -0.003(2)
C26 0.020(3) 0.017(3) 0.021(3) -0.009(2) 0.011(2) -0.004(2)
C27 0.020(3) 0.023(3) 0.022(3) -0.006(2) 0.013(2) -0.003(2)
C28 0.022(3) 0.028(3) 0.023(3) -0.005(2) 0.012(2) 0.000(2)
C29 0.026(3) 0.024(3) 0.028(3) -0.005(3) 0.010(3) 0.001(3)
C30 0.030(3) 0.016(3) 0.029(3) -0.002(2) 0.015(3) 0.000(2)
C31 0.028(3) 0.020(3) 0.034(3) -0.008(3) 0.020(3) -0.005(2)
C32 0.026(3) 0.027(3) 0.042(4) -0.013(3) 0.018(3) -0.010(3)
C33 0.021(3) 0.045(4) 0.028(3) -0.015(3) 0.012(3) -0.011(3)
C34 0.017(3) 0.032(3) 0.021(3) -0.004(2) 0.007(2) -0.001(2)
C35 0.018(3) 0.022(3) 0.020(3) -0.006(2) 0.012(2) -0.003(2)
C36 0.017(3) 0.024(3) 0.026(3) 0.005(2) 0.014(2) 0.007(2)
C37 0.023(3) 0.033(4) 0.022(3) 0.004(3) 0.011(2) 0.004(3)
C38 0.025(3) 0.043(4) 0.027(3) 0.011(3) 0.013(3) 0.012(3)
C39 0.028(3) 0.037(4) 0.034(3) 0.015(3) 0.019(3) 0.009(3)
C40 0.025(3) 0.027(3) 0.045(4) 0.013(3) 0.022(3) 0.006(3)
Ru1A 0.01435(13) 0.01655(12) 0.01560(14) 0.00301(9) 0.00812(10) 0.00167(9)
W1A 0.0173(3) 0.0152(2) 0.0216(3) -0.0019(2) 0.0109(3) -0.00344(19)
W2A 0.01334(10) 0.01783(11) 0.01318(10) -0.00083(8) 0.00689(8) -0.00175(8)
Ru2 0.0101(3) 0.0122(3) 0.0142(3) -0.0006(2) 0.0035(3) -0.0035(2)
W3 0.01360(13) 0.01135(11) 0.01914(17) -0.00165(9) 0.01012(12) -0.00110(8)
W4 0.01059(10) 0.00980(15) 0.01075(12) 0.00028(11) 0.00543(8) -0.00168(12)
Cl3 0.0292(8) 0.0143(7) 0.0481(12) 0.0006(7) 0.0225(9) -0.0021(6)
Cl4 0.0207(7) 0.0147(7) 0.0339(9) 0.0025(6) 0.0107(7) -0.0017(5)
N13 0.015(2) 0.014(2) 0.019(2) 0.0014(17) 0.0107(18) -0.0006(17)
N14 0.014(2) 0.013(2) 0.016(2) -0.0010(17) 0.0083(17) -0.0006(17)
N15 0.016(2) 0.015(2) 0.014(2) -0.0020(17) 0.0064(17) -0.0026(17)
N16 0.019(2) 0.020(2) 0.022(2) -0.0084(19) 0.0136(19) -0.0052(19)
N17 0.018(2) 0.017(2) 0.014(2) -0.0026(18) 0.0047(18) -0.0043(18)
N18 0.013(2) 0.021(2) 0.020(2) 0.0061(19) 0.0063(18) 0.0026(18)
N19 0.013(2) 0.027(3) 0.017(2) -0.0090(19) 0.0068(18) -0.0047(19)
N20 0.016(2) 0.020(2) 0.018(2) 0.0001(18) 0.0105(18) -0.0007(18)
N21 0.016(2) 0.020(2) 0.015(2) 0.0037(18) 0.0059(18) -0.0023(18)
N22 0.018(2) 0.020(2) 0.020(2) 0.0086(19) 0.0092(19) 0.0034(19)
N23 0.014(2) 0.018(2) 0.0102(19) -0.0018(17) 0.0028(17) -0.0056(18)
N24 0.015(2) 0.019(2) 0.023(2) -0.0049(19) 0.0084(19) -0.0072(18)
C41 0.022(3) 0.020(3) 0.023(3) 0.006(2) 0.011(2) 0.001(2)
C42 0.023(3) 0.030(3) 0.027(3) 0.014(3) 0.013(3) 0.003(3)
C43 0.026(3) 0.033(3) 0.020(3) 0.007(2) 0.015(2) 0.001(3)
C44 0.025(3) 0.023(3) 0.020(3) 0.002(2) 0.014(2) 0.002(2)
C45 0.016(2) 0.014(3) 0.014(2) 0.0000(19) 0.007(2) -0.0009(19)
C46 0.016(2) 0.014(3) 0.011(2) -0.0007(19) 0.0048(19) 0.001(2)
C47 0.017(3) 0.016(3) 0.020(3) -0.003(2) 0.009(2) -0.002(2)
C48 0.017(3) 0.026(3) 0.022(3) -0.005(2) 0.007(2) -0.001(2)
C49 0.015(3) 0.022(3) 0.022(3) 0.002(2) 0.004(2) 0.005(2)
C50 0.016(3) 0.019(3) 0.022(3) 0.002(2) 0.007(2) 0.001(2)
C51 0.026(3) 0.020(3) 0.035(3) -0.012(3) 0.019(3) -0.008(2)
C52 0.031(3) 0.031(4) 0.040(4) -0.020(3) 0.024(3) -0.015(3)
C53 0.024(3) 0.043(4) 0.026(3) -0.012(3) 0.011(3) -0.015(3)
C54 0.021(3) 0.034(4) 0.016(3) -0.005(2) 0.005(2) -0.006(3)
C55 0.018(3) 0.023(3) 0.014(2) -0.008(2) 0.008(2) -0.006(2)
C56 0.015(3) 0.023(3) 0.018(3) 0.003(2) 0.007(2) 0.002(2)
C57 0.029(3) 0.036(4) 0.017(3) 0.002(3) 0.008(2) -0.006(3)
C58 0.035(4) 0.042(4) 0.015(3) 0.007(3) 0.008(3) -0.002(3)
C59 0.026(3) 0.036(4) 0.021(3) 0.012(3) 0.009(2) 0.002(3)
C60 0.018(3) 0.024(3) 0.024(3) 0.008(2) 0.009(2) 0.002(2)
C61 0.014(3) 0.026(3) 0.031(3) -0.014(3) 0.011(2) -0.004(2)
C62 0.022(3) 0.036(4) 0.033(3) -0.018(3) 0.013(3) -0.003(3)
C63 0.022(3) 0.050(4) 0.023(3) -0.012(3) 0.014(3) -0.005(3)
C64 0.019(3) 0.041(4) 0.022(3) -0.006(3) 0.011(2) -0.005(3)
C65 0.012(2) 0.025(3) 0.019(3) -0.002(2) 0.008(2) -0.001(2)
C66 0.015(2) 0.022(3) 0.011(2) 0.004(2) 0.0042(19) 0.000(2)
C67 0.018(3) 0.023(3) 0.019(3) 0.003(2) 0.009(2) 0.000(2)
C68 0.009(2) 0.032(3) 0.022(3) 0.010(2) 0.004(2) -0.001(2)
C69 0.020(3) 0.025(3) 0.021(3) 0.006(2) 0.003(2) -0.005(2)
C70 0.019(3) 0.019(3) 0.015(2) 0.003(2) 0.003(2) -0.001(2)
C71 0.028(3) 0.025(3) 0.034(3) 0.011(3) 0.021(3) 0.007(3)
C72 0.030(4) 0.038(4) 0.032(3) 0.013(3) 0.016(3) 0.014(3)
C73 0.018(3) 0.048(4) 0.025(3) 0.007(3) 0.008(2) 0.009(3)
C74 0.018(3) 0.037(4) 0.021(3) 0.000(3) 0.006(2) 0.001(3)
C75 0.017(3) 0.025(3) 0.016(2) 0.004(2) 0.010(2) 0.003(2)
C76 0.012(2) 0.023(3) 0.019(3) -0.002(2) 0.009(2) -0.004(2)
C77 0.017(3) 0.039(4) 0.018(3) -0.003(3) 0.007(2) 0.000(3)
C78 0.022(3) 0.044(4) 0.019(3) -0.015(3) 0.005(2) -0.009(3)
C79 0.024(3) 0.030(3) 0.033(3) -0.014(3) 0.014(3) -0.008(3)
C80 0.023(3) 0.015(3) 0.033(3) -0.009(2) 0.014(3) -0.007(2)
Ru2A 0.01360(13) 0.01135(11) 0.01914(17) -0.00165(9) 0.01012(12) -0.00110(8)
W3A 0.0101(3) 0.0122(3) 0.0142(3) -0.0006(2) 0.0035(3) -0.0035(2)
W4A 0.01059(10) 0.00980(15) 0.01075(12) 0.00028(11) 0.00543(8) -0.00168(12)
Cl11 0.052(2) 0.0303(17) 0.0476(19) 0.0020(13) 0.0080(16) -0.0083(14)
Cl12 0.0262(16) 0.055(2) 0.064(2) 0.0093(17) 0.0087(15) -0.0050(14)
C84 0.025(6) 0.016(5) 0.070(11) 0.008(5) 0.024(6) 0.005(4)
C82 0.051(5) 0.024(4) 0.072(6) 0.006(4) 0.033(5) -0.005(3)
Cl8 0.0804(17) 0.0324(11) 0.107(2) -0.0073(12) 0.0716(17) -0.0103(11)
Cl9 0.0449(14) 0.087(2) 0.099(2) -0.0187(17) 0.0240(14) -0.0270(14)
Cl10 0.0550(13) 0.0408(11) 0.0489(11) -0.0035(9) 0.0206(10) 0.0070(9)
C83 0.041(4) 0.023(4) 0.051(5) 0.002(3) 0.022(4) 0.003(3)
Cl5 0.036(2) 0.061(3) 0.036(2) -0.0054(16) 0.0188(16) -0.0081(17)
Cl6 0.0158(13) 0.0187(14) 0.0193(13) 0.0074(9) 0.0110(10) 0.0112(9)
C81 0.036(7) 0.017(6) 0.036(7) -0.003(5) 0.014(6) 0.013(5)
Cl7 0.0550(14) 0.0478(13) 0.0536(13) -0.0143(10) -0.0037(11) 0.0050(10)

loop_
_atom_type_symbol
_atom_type_description
_atom_type_scat_dispersion_real
_atom_type_scat_dispersion_imag
_atom_type_scat_source
C C 0.0033 0.0016 'International Tables Vol C Tables 4.2.6.8 and 6.1.1.4'
H H 0.0000 0.0000 'International Tables Vol C Tables 4.2.6.8 and 6.1.1.4'
Cl Cl 0.1484 0.1585 'International Tables Vol C Tables 4.2.6.8 and 6.1.1.4'
N N 0.0061 0.0033 'International Tables Vol C Tables 4.2.6.8 and 6.1.1.4'
Ru Ru -1.2594 0.8363 'International Tables Vol C Tables 4.2.6.8 and 6.1.1.4'
W W -0.8490 6.8722 'International Tables Vol C Tables 4.2.6.8 and 6.1.1.4'

loop_
_geom_angle_atom_site_label_1
_geom_angle_atom_site_label_2
_geom_angle_atom_site_label_3
_geom_angle
W2 Ru1 Cl2 178.07(5)
N3 Ru1 W2 86.26(15)
N3 Ru1 Cl2 92.25(15)
N6 Ru1 W2 87.92(17)
N6 Ru1 Cl2 93.20(17)
N6 Ru1 N3 85.7(2)
N6 Ru1 N9 89.7(2)
N6 Ru1 N12 175.4(2)
N9 Ru1 W2 87.54(14)
N9 Ru1 Cl2 94.04(15)
N9 Ru1 N3 172.4(2)
N9 Ru1 N12 88.6(2)
N12 Ru1 W2 87.71(15)
N12 Ru1 Cl2 91.20(16)
N12 Ru1 N3 95.61(19)
W2 W1 Cl1 178.13(5)
W2 W1 N7 89.18(13)
N1 W1 W2 88.76(13)
N1 W1 Cl1 91.54(14)
N1 W1 N7 176.66(18)
N4 W1 W2 89.26(16)
N4 W1 Cl1 88.89(16)
N4 W1 N1 90.68(19)
N4 W1 N7 91.91(18)
N7 W1 Cl1 90.60(14)
N10 W1 W2 89.83(13)
N10 W1 Cl1 92.03(14)
N10 W1 N1 88.28(18)
N10 W1 N4 178.64(19)
N10 W1 N7 89.09(18)
W1 W2 Ru1 179.580(19)
N2 W2 Ru1 86.46(14)
N2 W2 W1 93.12(13)
N5 W2 Ru1 87.12(16)
N5 W2 W1 92.89(16)
N5 W2 N2 89.64(19)
N5 W2 N8 89.53(19)
N5 W2 N11 174.5(2)
N8 W2 Ru1 86.85(13)
N8 W2 W1 93.57(13)
N8 W2 N2 173.29(19)
N11 W2 Ru1 87.37(13)
N11 W2 W1 92.62(13)
N11 W2 N2 90.60(18)
N11 W2 N8 89.59(19)
C1 N1 W1 121.9(4)
C1 N1 C5 117.6(5)
C5 N1 W1 120.1(4)
C5 N2 W2 118.3(4)
C5 N2 C6 123.0(5)
C6 N2 W2 117.3(4)
C6 N3 Ru1 121.4(4)
C6 N3 C10 119.1(6)
C10 N3 Ru1 118.8(5)
C11 N4 W1 123.7(5)
C11 N4 C15 117.1(6)
C15 N4 W1 119.0(4)
C15 N5 W2 119.0(4)
C15 N5 C16 123.0(6)
C16 N5 W2 117.3(4)
C16 N6 Ru1 120.8(4)
C16 N6 C20 119.4(6)
C20 N6 Ru1 119.6(5)
C21 N7 W1 123.4(4)
C21 N7 C25 116.9(5)
C25 N7 W1 119.6(4)
C25 N8 W2 118.5(4)
C26 N8 W2 118.8(4)
C26 N8 C25 121.5(5)
C26 N9 Ru1 121.5(4)
C30 N9 Ru1 119.6(4)
C30 N9 C26 118.6(5)
C31 N10 W1 122.2(4)
C35 N10 W1 119.5(4)
C35 N10 C31 118.0(5)
C35 N11 W2 118.3(4)
C35 N11 C36 121.8(5)
C36 N11 W2 119.4(4)
C36 N12 Ru1 121.4(4)
C40 N12 Ru1 121.1(5)
C40 N12 C36 117.4(6)
N1 C1 H1 118.1
C2 C1 N1 123.8(6)
C2 C1 H1 118.1
C1 C2 H2 120.6
C1 C2 C3 118.8(6)
C3 C2 H2 120.6
C2 C3 H3 120.5
C4 C3 C2 119.1(6)
C4 C3 H3 120.5
C3 C4 H4 120.0
C3 C4 C5 120.1(6)
C5 C4 H4 120.0
N1 C5 N2 115.5(5)
N1 C5 C4 120.7(6)
N2 C5 C4 123.7(6)
N2 C6 C7 124.9(6)
N3 C6 N2 115.5(5)
N3 C6 C7 119.1(6)
C6 C7 H7 119.7
C8 C7 C6 120.6(6)
C8 C7 H7 119.7
C7 C8 H8 120.1
C7 C8 C9 119.8(6)
C9 C8 H8 120.1
C8 C9 H9 121.0
C10 C9 C8 118.0(6)
C10 C9 H9 121.0
N3 C10 C9 123.0(7)
N3 C10 H10 118.5
C9 C10 H10 118.5
N4 C11 H11 118.4
N4 C11 C12 123.1(8)
C12 C11 H11 118.4
C11 C12 H12 120.2
C13 C12 C11 119.5(7)
C13 C12 H12 120.2
C12 C13 H13 120.3
C14 C13 C12 119.5(7)
C14 C13 H13 120.3
C13 C14 H14 120.1
C13 C14 C15 119.7(8)
C15 C14 H14 120.1
N4 C15 C14 120.9(7)
N5 C15 N4 115.8(6)
N5 C15 C14 123.2(7)
N5 C16 C17 123.6(7)
N6 C16 N5 117.1(5)
N6 C16 C17 118.9(7)
C16 C17 H17 120.4
C18 C17 C16 119.3(8)
C18 C17 H17 120.4
C17 C18 H18 119.7
C19 C18 C17 120.5(7)
C19 C18 H18 119.7
C18 C19 H19 120.9
C20 C19 C18 118.3(8)
C20 C19 H19 120.9
N6 C20 H20 118.2
C19 C20 N6 123.5(8)
C19 C20 H20 118.2
N7 C21 H21 118.0
N7 C21 C22 124.0(6)
C22 C21 H21 118.0
C21 C22 H22 120.4
C21 C22 C23 119.2(6)
C23 C22 H22 120.4
C22 C23 H23 120.5
C22 C23 C24 119.0(6)
C24 C23 H23 120.5
C23 C24 H24 120.2
C23 C24 C25 119.7(6)
C25 C24 H24 120.2
N7 C25 N8 115.9(5)
N7 C25 C24 120.6(5)
N8 C25 C24 123.3(6)
N8 C26 C27 125.2(5)
N9 C26 N8 115.5(5)
N9 C26 C27 119.1(5)
C26 C27 H27 119.7
C28 C27 C26 120.6(6)
C28 C27 H27 119.7
C27 C28 H28 120.0
C27 C28 C29 119.9(6)
C29 C28 H28 120.0
C28 C29 H29 121.3
C30 C29 C28 117.3(6)
C30 C29 H29 121.3
N9 C30 C29 124.5(6)
N9 C30 H30 117.8
C29 C30 H30 117.8
N10 C31 H31 118.1
C32 C31 N10 123.7(6)
C32 C31 H31 118.1
C31 C32 H32 120.7
C31 C32 C33 118.7(6)
C33 C32 H32 120.7
C32 C33 H33 120.4
C34 C33 C32 119.2(6)
C34 C33 H33 120.4
C33 C34 H34 120.1
C33 C34 C35 119.8(6)
C35 C34 H34 120.1
N10 C35 N11 115.8(5)
N10 C35 C34 120.2(6)
N11 C35 C34 123.8(6)
N11 C36 C37 123.7(6)
N12 C36 N11 115.8(5)
N12 C36 C37 120.2(6)
C36 C37 H37 119.8
C38 C37 C36 120.3(7)
C38 C37 H37 119.8
C37 C38 H38 120.6
C39 C38 C37 118.8(7)
C39 C38 H38 120.6
C38 C39 H39 120.4
C38 C39 C40 119.3(6)
C40 C39 H39 120.4
N12 C40 C39 123.8(7)
N12 C40 H40 118.1
C39 C40 H40 118.1
W4 Ru2 Cl4 178.20(6)
N15 Ru2 W4 87.47(13)
N15 Ru2 Cl4 93.53(14)
N18 Ru2 W4 87.54(14)
N18 Ru2 Cl4 90.99(14)
N18 Ru2 N15 88.97(18)
N18 Ru2 N24 175.7(2)
N21 Ru2 W4 87.68(14)
N21 Ru2 Cl4 91.34(14)
N21 Ru2 N15 175.08(19)
N21 Ru2 N18 91.67(18)
N21 Ru2 N24 86.15(18)
N24 Ru2 W4 88.63(14)
N24 Ru2 Cl4 92.80(15)
N24 Ru2 N15 92.88(18)
W4 W3 Cl3 178.33(4)
W4 W3 N19 88.96(14)
N13 W3 W4 89.28(12)
N13 W3 Cl3 91.53(13)
N13 W3 N19 175.12(18)
N13 W3 N22 91.48(18)
N16 W3 W4 89.89(13)
N16 W3 Cl3 91.60(14)
N16 W3 N13 87.97(17)
N16 W3 N19 87.48(17)
N16 W3 N22 178.72(19)
N19 W3 Cl3 90.36(14)
N22 W3 W4 88.94(13)
N22 W3 Cl3 89.57(14)
N22 W3 N19 93.03(17)
W3 W4 Ru2 178.64(3)
N14 W4 Ru2 87.81(13)
N14 W4 W3 93.40(12)
N14 W4 N20 173.11(18)
N17 W4 Ru2 87.14(14)
N17 W4 W3 92.26(13)
N17 W4 N14 88.61(18)
N17 W4 N20 88.88(18)
N20 W4 Ru2 85.66(13)
N20 W4 W3 93.11(13)
N23 W4 Ru2 87.19(13)
N23 W4 W3 93.40(13)
N23 W4 N14 91.20(18)
N23 W4 N17 174.33(19)
N23 W4 N20 90.65(18)
C41 N13 W3 122.1(4)
C41 N13 C45 117.4(5)
C45 N13 W3 120.5(3)
C45 N14 W4 118.9(4)
C45 N14 C46 122.1(5)
C46 N14 W4 117.4(3)
C46 N15 Ru2 121.5(4)
C50 N15 Ru2 119.2(4)
C50 N15 C46 118.9(5)
C51 N16 W3 122.5(4)
C55 N16 W3 119.6(4)
C55 N16 C51 117.4(5)
C55 N17 W4 118.6(4)
C55 N17 C56 122.2(5)
C56 N17 W4 118.1(4)
C56 N18 Ru2 121.4(4)
C56 N18 C60 117.8(5)
C60 N18 Ru2 120.6(4)
C61 N19 W3 122.4(4)
C65 N19 W3 119.3(4)
C65 N19 C61 117.7(5)
C65 N20 W4 117.6(4)
C65 N20 C66 123.3(5)
C66 N20 W4 118.4(4)
C66 N21 Ru2 120.6(4)
C66 N21 C70 118.7(5)
C70 N21 Ru2 120.3(4)
C71 N22 W3 123.6(4)
C75 N22 W3 119.9(4)
C75 N22 C71 116.3(5)
C75 N23 W4 118.5(4)
C75 N23 C76 122.4(5)
C76 N23 W4 118.5(4)
C76 N24 Ru2 120.5(4)
C80 N24 Ru2 120.6(4)
C80 N24 C76 118.8(5)
N13 C41 H41 118.0
N13 C41 C42 123.9(6)
C42 C41 H41 118.0
C41 C42 H42 120.7
C41 C42 C43 118.5(6)
C43 C42 H42 120.7
C42 C43 H43 120.6
C44 C43 C42 118.9(6)
C44 C43 H43 120.6
C43 C44 H44 119.4
C43 C44 C45 121.2(6)
C45 C44 H44 119.4
N13 C45 C44 119.9(5)
N14 C45 N13 115.0(5)
N14 C45 C44 124.9(5)
N14 C46 C47 123.9(5)
N15 C46 N14 116.0(5)
N15 C46 C47 119.7(5)
C46 C47 H47 120.1
C48 C47 C46 119.9(5)
C48 C47 H47 120.1
C47 C48 H48 120.0
C47 C48 C49 120.1(6)
C49 C48 H48 120.0
C48 C49 H49 121.1
C50 C49 C48 117.7(5)
C50 C49 H49 121.1
N15 C50 C49 123.7(5)
N15 C50 H50 118.1
C49 C50 H50 118.1
N16 C51 H51 118.0
C52 C51 N16 123.9(6)
C52 C51 H51 118.0
C51 C52 H52 121.0
C51 C52 C53 118.1(6)
C53 C52 H52 121.0
C52 C53 H53 120.3
C54 C53 C52 119.4(6)
C54 C53 H53 120.3
C53 C54 H54 119.8
C53 C54 C55 120.3(6)
C55 C54 H54 119.8
N16 C55 N17 115.5(5)
N16 C55 C54 120.6(5)
N17 C55 C54 123.6(6)
N17 C56 C57 122.9(6)
N18 C56 N17 115.9(5)
N18 C56 C57 120.9(5)
C56 C57 H57 120.3
C58 C57 C56 119.5(6)
C58 C57 H57 120.3
C57 C58 H58 120.1
C59 C58 C57 119.8(6)
C59 C58 H58 120.1
C58 C59 H59 120.8
C58 C59 C60 118.5(6)
C60 C59 H59 120.8
N18 C60 C59 123.5(6)
N18 C60 H60 118.2
C59 C60 H60 118.2
N19 C61 H61 118.3
N19 C61 C62 123.4(6)
C62 C61 H61 118.3
C61 C62 H62 120.4
C61 C62 C63 119.2(6)
C63 C62 H62 120.4
C62 C63 H63 120.7
C64 C63 C62 118.5(6)
C64 C63 H63 120.7
C63 C64 H64 119.7
C63 C64 C65 120.6(6)
C65 C64 H64 119.7
N19 C65 N20 115.9(5)
N19 C65 C64 120.4(6)
N20 C65 C64 123.6(6)
N20 C66 C67 123.8(5)
N21 C66 N20 115.7(5)
N21 C66 C67 120.1(5)
C66 C67 H67 120.2
C68 C67 C66 119.7(6)
C68 C67 H67 120.2
C67 C68 H68 120.2
C67 C68 C69 119.7(5)
C69 C68 H68 120.2
C68 C69 H69 121.0
C70 C69 C68 117.9(6)
C70 C69 H69 121.0
N21 C70 C69 123.7(6)
N21 C70 H70 118.2
C69 C70 H70 118.2
N22 C71 H71 117.9
C72 C71 N22 124.3(7)
C72 C71 H71 117.9
C71 C72 H72 120.5
C71 C72 C73 119.0(6)
C73 C72 H72 120.5
C72 C73 H73 120.7
C74 C73 C72 118.6(6)
C74 C73 H73 120.7
C73 C74 H74 119.8
C73 C74 C75 120.5(7)
C75 C74 H74 119.8
N22 C75 N23 115.7(5)
N22 C75 C74 120.7(6)
N23 C75 C74 123.4(6)
N23 C76 C77 123.7(5)
N24 C76 N23 116.6(5)
N24 C76 C77 119.5(5)
C76 C77 H77 120.0
C78 C77 C76 120.1(6)
C78 C77 H77 120.0
C77 C78 H78 120.2
C77 C78 C79 119.6(6)
C79 C78 H78 120.2
C78 C79 H79 120.8
C80 C79 C78 118.4(6)
C80 C79 H79 120.8
N24 C80 C79 123.5(6)
N24 C80 H80 118.3
C79 C80 H80 118.3
W4A Ru2A Cl3A 169.2(10)
W4A W3A Cl4A 174.2(16)
W3A W4A Ru2A 174.1(8)
Cl11 C84 H84A 108.1
Cl11 C84 H84B 108.1
Cl12 C84 Cl11 116.9(8)
Cl12 C84 H84A 108.1
Cl12 C84 H84B 108.1
H84A C84 H84B 107.3
Cl13 C86 Cl14 112.7
Cl13 C86 H86A 109.0
Cl13 C86 H86B 109.0
Cl14 C86 H86A 109.0
Cl14 C86 H86B 109.0
H86A C86 H86B 107.8
H82A C82 H82B 108.8
Cl8 C82 H82A 110.6
Cl8 C82 H82B 110.6
Cl8 C82 Cl7 105.50(19)
Cl7 C82 H82A 110.6
Cl7 C82 H82B 110.6
Cl15 C85 Cl16 113.0
Cl15 C85 H85A 109.0
Cl15 C85 H85B 109.0
Cl16 C85 H85A 109.0
Cl16 C85 H85B 109.0
H85A C85 H85B 107.8
Cl9 C83 Cl10 111.3
Cl9 C83 H83A 109.4
Cl9 C83 H83B 109.4
Cl10 C83 H83A 109.4
Cl10 C83 H83B 109.4
H83A C83 H83B 108.0
Cl5 C81 Cl6 112.7
Cl5 C81 H81A 109.1
Cl5 C81 H81B 109.1
Cl6 C81 H81A 109.1
Cl6 C81 H81B 109.1
H81A C81 H81B 107.8

loop_
_geom_bond_atom_site_label_1
_geom_bond_atom_site_label_2
_geom_bond_distance
Ru1 W2 2.3971(6)
Ru1 Cl2 2.4935(18)
Ru1 N3 2.095(5)
Ru1 N6 2.081(6)
Ru1 N9 2.086(5)
Ru1 N12 2.093(6)
W1 W2 2.1933(3)
W1 Cl1 2.4848(16)
W1 N1 2.188(5)
W1 N4 2.184(6)
W1 N7 2.193(5)
W1 N10 2.168(5)
W2 N2 2.113(5)
W2 N5 2.097(5)
W2 N8 2.100(4)
W2 N11 2.099(5)
N1 C1 1.364(8)
N1 C5 1.369(8)
N2 C5 1.372(7)
N2 C6 1.381(7)
N3 C6 1.361(8)
N3 C10 1.361(8)
N4 C11 1.359(9)
N4 C15 1.381(9)
N5 C15 1.359(9)
N5 C16 1.394(9)
N6 C16 1.355(10)
N6 C20 1.367(9)
N7 C21 1.363(7)
N7 C25 1.366(8)
N8 C25 1.381(7)
N8 C26 1.377(7)
N9 C26 1.370(8)
N9 C30 1.351(8)
N10 C31 1.369(8)
N10 C35 1.360(8)
N11 C35 1.379(7)
N11 C36 1.388(7)
N12 C36 1.369(8)
N12 C40 1.355(8)
C1 H1 0.9500
C1 C2 1.362(9)
C2 H2 0.9500
C2 C3 1.403(10)
C3 H3 0.9500
C3 C4 1.366(9)
C4 H4 0.9500
C4 C5 1.414(8)
C6 C7 1.407(8)
C7 H7 0.9500
C7 C8 1.370(10)
C8 H8 0.9500
C8 C9 1.384(11)
C9 H9 0.9500
C9 C10 1.377(10)
C10 H10 0.9500
C11 H11 0.9500
C11 C12 1.393(11)
C12 H12 0.9500
C12 C13 1.376(13)
C13 H13 0.9500
C13 C14 1.364(12)
C14 H14 0.9500
C14 C15 1.429(9)
C16 C17 1.422(9)
C17 H17 0.9500
C17 C18 1.386(11)
C18 H18 0.9500
C18 C19 1.372(13)
C19 H19 0.9500
C19 C20 1.351(10)
C20 H20 0.9500
C21 H21 0.9500
C21 C22 1.371(8)
C22 H22 0.9500
C22 C23 1.372(10)
C23 H23 0.9500
C23 C24 1.384(9)
C24 H24 0.9500
C24 C25 1.418(8)
C26 C27 1.413(8)
C27 H27 0.9500
C27 C28 1.365(9)
C28 H28 0.9500
C28 C29 1.396(9)
C29 H29 0.9500
C29 C30 1.366(9)
C30 H30 0.9500
C31 H31 0.9500
C31 C32 1.353(9)
C32 H32 0.9500
C32 C33 1.392(10)
C33 H33 0.9500
C33 C34 1.380(9)
C34 H34 0.9500
C34 C35 1.410(8)
C36 C37 1.406(9)
C37 H37 0.9500
C37 C38 1.379(9)
C38 H38 0.9500
C38 C39 1.367(11)
C39 H39 0.9500
C39 C40 1.369(10)
C40 H40 0.9500
Ru1A Cl1A 2.510(15)
W1A Cl2A 2.491(11)
Ru2 W4 2.3829(7)
Ru2 Cl4 2.5038(17)
Ru2 N15 2.096(5)
Ru2 N18 2.088(5)
Ru2 N21 2.086(5)
Ru2 N24 2.094(5)
W3 W4 2.1932(4)
W3 Cl3 2.4989(16)
W3 N13 2.171(4)
W3 N16 2.170(5)
W3 N19 2.198(5)
W3 N22 2.187(5)
W4 N14 2.108(4)
W4 N17 2.107(5)
W4 N20 2.111(5)
W4 N23 2.103(4)
N13 C41 1.360(7)
N13 C45 1.383(7)
N14 C45 1.377(7)
N14 C46 1.392(7)
N15 C46 1.368(7)
N15 C50 1.345(7)
N16 C51 1.377(7)
N16 C55 1.360(8)
N17 C55 1.377(7)
N17 C56 1.379(7)
N18 C56 1.363(8)
N18 C60 1.364(7)
N19 C61 1.367(7)
N19 C65 1.366(8)
N20 C65 1.376(7)
N20 C66 1.381(7)
N21 C66 1.349(7)
N21 C70 1.355(7)
N22 C71 1.371(8)
N22 C75 1.367(8)
N23 C75 1.371(7)
N23 C76 1.389(7)
N24 C76 1.363(8)
N24 C80 1.361(7)
C41 H41 0.9500
C41 C42 1.379(8)
C42 H42 0.9500
C42 C43 1.390(9)
C43 H43 0.9500
C43 C44 1.369(8)
C44 H44 0.9500
C44 C45 1.403(7)
C46 C47 1.406(8)
C47 H47 0.9500
C47 C48 1.371(8)
C48 H48 0.9500
C48 C49 1.388(9)
C49 H49 0.9500
C49 C50 1.373(8)
C50 H50 0.9500
C51 H51 0.9500
C51 C52 1.371(9)
C52 H52 0.9500
C52 C53 1.406(11)
C53 H53 0.9500
C53 C54 1.362(9)
C54 H54 0.9500
C54 C55 1.420(8)
C56 C57 1.410(8)
C57 H57 0.9500
C57 C58 1.384(9)
C58 H58 0.9500
C58 C59 1.377(10)
C59 H59 0.9500
C59 C60 1.381(9)
C60 H60 0.9500
C61 H61 0.9500
C61 C62 1.368(9)
C62 H62 0.9500
C62 C63 1.394(10)
C63 H63 0.9500
C63 C64 1.374(9)
C64 H64 0.9500
C64 C65 1.409(8)
C66 C67 1.421(8)
C67 H67 0.9500
C67 C68 1.371(8)
C68 H68 0.9500
C68 C69 1.394(9)
C69 H69 0.9500
C69 C70 1.374(8)
C70 H70 0.9500
C71 H71 0.9500
C71 C72 1.362(10)
C72 H72 0.9500
C72 C73 1.384(11)
C73 H73 0.9500
C73 C74 1.367(9)
C74 H74 0.9500
C74 C75 1.413(8)
C76 C77 1.413(8)
C77 H77 0.9500
C77 C78 1.376(9)
C78 H78 0.9500
C78 C79 1.387(10)
C79 H79 0.9500
C79 C80 1.362(9)
C80 H80 0.9500
Ru2A W4A 2.292(11)
Ru2A Cl3A 2.551(13)
W3A W4A 2.261(11)
W3A Cl4A 2.469(15)
Cl11 C84 1.712(15)
Cl12 C84 1.701(12)
C84 H84A 0.9900
C84 H84B 0.9900
Cl13 C86 1.7560
Cl14 C86 1.7594
C86 H86A 0.9900
C86 H86B 0.9900
C82 H82A 0.9900
C82 H82B 0.9900
C82 Cl8 1.7664
C82 Cl7 1.888(5)
Cl15 C85 1.7543
Cl16 C85 1.7583
C85 H85A 0.9900
C85 H85B 0.9900
Cl9 C83 1.7478
Cl10 C83 1.7615
C83 H83A 0.9900
C83 H83B 0.9900
Cl5 C81 1.7554
Cl6 C81 1.7578
C81 H81A 0.9900
C81 H81B 0.9900

loop_
_geom_torsion_atom_site_label_1
_geom_torsion_atom_site_label_2
_geom_torsion_atom_site_label_3
_geom_torsion_atom_site_label_4
_geom_torsion
Ru1 W2 N2 C5 -157.6(4)
Ru1 W2 N2 C6 35.7(4)
Ru1 W2 N5 C15 -157.5(4)
Ru1 W2 N5 C16 31.6(4)
Ru1 W2 N8 C25 -160.5(4)
Ru1 W2 N8 C26 32.1(4)
Ru1 W2 N11 C35 -159.3(4)
Ru1 W2 N11 C36 28.6(4)
Ru1 N3 C6 N2 -4.3(7)
Ru1 N3 C6 C7 -177.0(4)
Ru1 N3 C10 C9 173.6(5)
Ru1 N6 C16 N5 1.4(7)
Ru1 N6 C16 C17 -172.1(4)
Ru1 N6 C20 C19 173.8(5)
Ru1 N9 C26 N8 0.3(7)
Ru1 N9 C26 C27 -174.4(4)
Ru1 N9 C30 C29 174.3(5)
Ru1 N12 C36 N11 -3.4(7)
Ru1 N12 C36 C37 -177.7(4)
Ru1 N12 C40 C39 -179.6(5)
W1 W2 N2 C5 22.3(4)
W1 W2 N2 C6 -144.3(4)
W1 W2 N5 C15 22.1(4)
W1 W2 N5 C16 -148.8(4)
W1 W2 N8 C25 19.5(4)
W1 W2 N8 C26 -147.9(4)
W1 W2 N11 C35 21.1(4)
W1 W2 N11 C36 -150.9(4)
W1 N1 C1 C2 172.9(5)
W1 N1 C5 N2 3.5(7)
W1 N1 C5 C4 -171.6(4)
W1 N4 C11 C12 172.6(5)
W1 N4 C15 N5 5.5(7)
W1 N4 C15 C14 -169.6(4)
W1 N7 C21 C22 172.6(5)
W1 N7 C25 N8 7.4(7)
W1 N7 C25 C24 -167.9(4)
W1 N10 C31 C32 170.5(5)
W1 N10 C35 N11 8.8(6)
W1 N10 C35 C34 -166.8(4)
W2 Ru1 N3 C6 25.1(4)
W2 Ru1 N3 C10 -145.3(5)
W2 Ru1 N6 C16 18.0(4)
W2 Ru1 N6 C20 -156.4(5)
W2 Ru1 N9 C26 18.9(4)
W2 Ru1 N9 C30 -154.2(4)
W2 Ru1 N12 C36 19.8(4)
W2 Ru1 N12 C40 -160.7(5)
W2 W1 N1 C1 -162.0(4)
W2 W1 N1 C5 10.4(4)
W2 W1 N4 C11 -165.5(5)
W2 W1 N4 C15 8.5(4)
W2 W1 N7 C21 -171.0(5)
W2 W1 N7 C25 5.5(4)
W2 W1 N10 C31 -168.3(4)
W2 W1 N10 C35 5.4(4)
W2 N2 C5 N1 -18.1(6)
W2 N2 C5 C4 156.9(5)
W2 N2 C6 N3 -25.3(6)
W2 N2 C6 C7 147.0(5)
W2 N5 C15 N4 -19.3(7)
W2 N5 C15 C14 155.7(5)
W2 N5 C16 N6 -25.8(7)
W2 N5 C16 C17 147.3(5)
W2 N8 C25 N7 -18.5(6)
W2 N8 C25 C24 156.6(5)
W2 N8 C26 N9 -25.4(6)
W2 N8 C26 C27 148.9(5)
W2 N11 C35 N10 -20.7(6)
W2 N11 C35 C34 154.7(5)
W2 N11 C36 N12 -20.5(7)
W2 N11 C36 C37 153.5(5)
Cl1 W1 W2 Ru1 88(4)
Cl1 W1 W2 N2 85.7(12)
Cl1 W1 W2 N5 -4.1(12)
Cl1 W1 W2 N8 -93.8(12)
Cl1 W1 W2 N11 176(25)
Cl1 W1 N1 C1 19.8(4)
Cl1 W1 N1 C5 -167.7(4)
Cl1 W1 N4 C11 14.8(5)
Cl1 W1 N4 C15 -171.2(4)
Cl1 W1 N7 C21 7.1(5)
Cl1 W1 N7 C25 -176.4(4)
Cl1 W1 N10 C31 11.4(4)
Cl1 W1 N10 C35 -174.9(4)
Cl2 Ru1 W2 W1 13(5)
Cl2 Ru1 W2 N2 14.6(19)
Cl2 Ru1 W2 N5 104.4(19)
Cl2 Ru1 W2 N8 -165.9(19)
Cl2 Ru1 W2 N11 -76.2(19)
Cl2 Ru1 N3 C6 -153.7(4)
Cl2 Ru1 N3 C10 35.9(5)
Cl2 Ru1 N6 C16 -160.4(4)
Cl2 Ru1 N6 C20 25.2(5)
Cl2 Ru1 N9 C26 -162.2(4)
Cl2 Ru1 N9 C30 24.7(4)
Cl2 Ru1 N12 C36 -161.8(4)
Cl2 Ru1 N12 C40 17.7(5)
N1 W1 W2 Ru1 -12(4)
N1 W1 W2 N2 -13.56(18)
N1 W1 W2 N5 -103.36(19)
N1 W1 W2 N8 166.93(18)
N1 W1 W2 N11 77.18(18)
N1 W1 N4 C11 -76.7(5)
N1 W1 N4 C15 97.3(4)
N1 W1 N7 C21 137(3)
N1 W1 N7 C25 -46(4)
N1 W1 N10 C31 102.9(4)
N1 W1 N10 C35 -83.4(4)
N1 C1 C2 C3 -1.2(10)
N2 W2 N5 C15 -71.0(5)
N2 W2 N5 C16 118.1(4)
N2 W2 N8 C25 -156.3(14)
N2 W2 N8 C26 36.4(18)
N2 W2 N11 C35 114.3(4)
N2 W2 N11 C36 -57.8(4)
N2 C6 C7 C8 -167.1(6)
N3 Ru1 W2 W1 -27(4)
N3 Ru1 W2 N2 -25.17(19)
N3 Ru1 W2 N5 64.6(2)
N3 Ru1 W2 N8 154.33(19)
N3 Ru1 W2 N11 -115.93(19)
N3 Ru1 N6 C16 -68.4(5)
N3 Ru1 N6 C20 117.2(5)
N3 Ru1 N9 C26 -16.9(17)
N3 Ru1 N9 C30 170.0(13)
N3 Ru1 N12 C36 105.9(4)
N3 Ru1 N12 C40 -74.7(5)
N3 C6 C7 C8 5.0(9)
N4 W1 W2 Ru1 79(4)
N4 W1 W2 N2 77.14(18)
N4 W1 W2 N5 -12.66(19)
N4 W1 W2 N8 -102.37(18)
N4 W1 W2 N11 167.88(18)
N4 W1 N1 C1 108.7(5)
N4 W1 N1 C5 -78.8(4)
N4 W1 N7 C21 -81.8(5)
N4 W1 N7 C25 94.7(4)
N4 W1 N10 C31 144(9)
N4 W1 N10 C35 -43(9)
N4 C11 C12 C13 -1.9(10)
N5 W2 N2 C5 115.2(4)
N5 W2 N2 C6 -51.5(4)
N5 W2 N8 C25 -73.4(4)
N5 W2 N8 C26 119.3(4)
N5 W2 N11 C35 -153.3(18)
N5 W2 N11 C36 35(2)
N5 C16 C17 C18 -175.1(6)
N6 Ru1 W2 W1 -113(4)
N6 Ru1 W2 N2 -110.9(2)
N6 Ru1 W2 N5 -21.1(2)
N6 Ru1 W2 N8 68.6(2)
N6 Ru1 W2 N11 158.3(2)
N6 Ru1 N3 C6 113.2(5)
N6 Ru1 N3 C10 -57.1(5)
N6 Ru1 N9 C26 -69.0(5)
N6 Ru1 N9 C30 117.9(5)
N6 Ru1 N12 C36 0(3)
N6 Ru1 N12 C40 180(100)
N6 C16 C17 C18 -2.1(9)
N7 W1 W2 Ru1 171(61)
N7 W1 W2 N2 169.06(18)
N7 W1 W2 N5 79.27(19)
N7 W1 W2 N8 -10.44(18)
N7 W1 W2 N11 -100.20(18)
N7 W1 N1 C1 -110(3)
N7 W1 N1 C5 62(4)
N7 W1 N4 C11 105.4(5)
N7 W1 N4 C15 -80.6(4)
N7 W1 N10 C31 -79.1(4)
N7 W1 N10 C35 94.5(4)
N7 C21 C22 C23 -2.1(10)
N8 W2 N2 C5 -161.9(14)
N8 W2 N2 C6 31.4(18)
N8 W2 N5 C15 115.7(5)
N8 W2 N5 C16 -55.2(4)
N8 W2 N11 C35 -72.4(4)
N8 W2 N11 C36 115.5(4)
N8 C26 C27 C28 -173.1(5)
N9 Ru1 W2 W1 157(18)
N9 Ru1 W2 N2 159.30(19)
N9 Ru1 W2 N5 -110.9(2)
N9 Ru1 W2 N8 -21.19(19)
N9 Ru1 W2 N11 68.54(19)
N9 Ru1 N3 C6 60.9(16)
N9 Ru1 N3 C10 -109.4(15)
N9 Ru1 N6 C16 105.6(5)
N9 Ru1 N6 C20 -68.8(5)
N9 Ru1 N12 C36 -67.7(4)
N9 Ru1 N12 C40 111.7(5)
N9 C26 C27 C28 1.0(8)
N10 W1 W2 Ru1 -100(4)
N10 W1 W2 N2 -101.85(18)
N10 W1 W2 N5 168.35(19)
N10 W1 W2 N8 78.64(18)
N10 W1 W2 N11 -11.11(18)
N10 W1 N1 C1 -72.2(5)
N10 W1 N1 C5 100.3(4)
N10 W1 N4 C11 -117(9)
N10 W1 N4 C15 57(9)
N10 W1 N7 C21 99.1(5)
N10 W1 N7 C25 -84.4(4)
N10 C31 C32 C33 -1.7(10)
N11 W2 N2 C5 -70.3(4)
N11 W2 N2 C6 123.0(4)
N11 W2 N5 C15 -163.5(18)
N11 W2 N5 C16 26(2)
N11 W2 N8 C25 112.1(4)
N11 W2 N8 C26 -55.3(4)
N11 C36 C37 C38 -178.1(6)
N12 Ru1 W2 W1 69(4)
N12 Ru1 W2 N2 70.61(19)
N12 Ru1 W2 N5 160.4(2)
N12 Ru1 W2 N8 -109.89(19)
N12 Ru1 W2 N11 -20.16(19)
N12 Ru1 N3 C6 -62.3(5)
N12 Ru1 N3 C10 127.4(5)
N12 Ru1 N6 C16 38(3)
N12 Ru1 N6 C20 -137(2)
N12 Ru1 N9 C26 106.7(4)
N12 Ru1 N9 C30 -66.4(5)
N12 C36 C37 C38 -4.3(9)
C1 N1 C5 N2 176.3(5)
C1 N1 C5 C4 1.2(8)
C1 C2 C3 C4 0.7(10)
C2 C3 C4 C5 0.7(10)
C3 C4 C5 N1 -1.7(9)
C3 C4 C5 N2 -176.4(6)
C5 N1 C1 C2 0.2(9)
C5 N2 C6 N3 168.7(5)
C5 N2 C6 C7 -19.0(8)
C6 N2 C5 N1 147.8(5)
C6 N2 C5 C4 -37.3(8)
C6 N3 C10 C9 3.1(9)
C6 C7 C8 C9 0.6(9)
C7 C8 C9 C10 -4.3(10)
C8 C9 C10 N3 2.5(10)
C10 N3 C6 N2 166.1(5)
C10 N3 C6 C7 -6.7(8)
C11 N4 C15 N5 179.9(5)
C11 N4 C15 C14 4.8(8)
C11 C12 C13 C14 2.0(11)
C12 C13 C14 C15 1.2(10)
C13 C14 C15 N4 -4.7(9)
C13 C14 C15 N5 -179.5(6)
C15 N4 C11 C12 -1.5(9)
C15 N5 C16 N6 163.7(6)
C15 N5 C16 C17 -23.2(9)
C16 N5 C15 N4 151.1(6)
C16 N5 C15 C14 -33.9(9)
C16 N6 C20 C19 -0.7(10)
C16 C17 C18 C19 0.1(11)
C17 C18 C19 C20 1.6(11)
C18 C19 C20 N6 -1.3(11)
C20 N6 C16 N5 175.8(5)
C20 N6 C16 C17 2.4(9)
C21 N7 C25 N8 -175.9(5)
C21 N7 C25 C24 8.9(8)
C21 C22 C23 C24 3.3(10)
C22 C23 C24 C25 1.5(10)
C23 C24 C25 N7 -7.9(9)
C23 C24 C25 N8 177.3(6)
C25 N7 C21 C22 -4.0(9)
C25 N8 C26 N9 167.6(5)
C25 N8 C26 C27 -18.0(8)
C26 N8 C25 N7 148.5(5)
C26 N8 C25 C24 -36.4(8)
C26 N9 C30 C29 1.1(9)
C26 C27 C28 C29 -0.5(9)
C27 C28 C29 C30 0.2(9)
C28 C29 C30 N9 -0.5(10)
C30 N9 C26 N8 173.4(5)
C30 N9 C26 C27 -1.3(8)
C31 N10 C35 N11 -177.3(5)
C31 N10 C35 C34 7.2(8)
C31 C32 C33 C34 2.7(10)
C32 C33 C34 C35 1.2(9)
C33 C34 C35 N10 -6.3(9)
C33 C34 C35 N11 178.6(6)
C35 N10 C31 C32 -3.3(9)
C35 N11 C36 N12 167.7(5)
C35 N11 C36 C37 -18.2(9)
C36 N11 C35 N10 151.2(5)
C36 N11 C35 C34 -33.5(8)
C36 N12 C40 C39 -0.1(9)
C36 C37 C38 C39 2.9(10)
C37 C38 C39 C40 -0.2(10)
C38 C39 C40 N12 -1.2(10)
C40 N12 C36 N11 177.1(5)
C40 N12 C36 C37 2.9(8)
Ru2 W4 N14 C45 -162.1(4)
Ru2 W4 N14 C46 31.9(4)
Ru2 W4 N17 C55 -159.7(4)
Ru2 W4 N17 C56 31.9(4)
Ru2 W4 N20 C65 -155.2(4)
Ru2 W4 N20 C66 34.1(4)
Ru2 W4 N23 C75 -158.4(4)
Ru2 W4 N23 C76 30.0(4)
Ru2 N15 C46 N14 1.1(6)
Ru2 N15 C46 C47 -172.1(4)
Ru2 N15 C50 C49 172.3(5)
Ru2 N18 C56 N17 -0.6(7)
Ru2 N18 C56 C57 -174.1(5)
Ru2 N18 C60 C59 175.3(5)
Ru2 N21 C66 N20 -4.5(6)
Ru2 N21 C66 C67 -178.1(4)
Ru2 N21 C70 C69 175.0(4)
Ru2 N24 C76 N23 2.0(6)
Ru2 N24 C76 C77 -173.6(4)
Ru2 N24 C80 C79 176.4(5)
W3 W4 N14 C45 18.5(4)
W3 W4 N14 C46 -147.5(4)
W3 W4 N17 C55 21.5(4)
W3 W4 N17 C56 -146.8(4)
W3 W4 N20 C65 24.2(4)
W3 W4 N20 C66 -146.5(4)
W3 W4 N23 C75 20.4(4)
W3 W4 N23 C76 -151.2(4)
W3 N13 C41 C42 176.5(5)
W3 N13 C45 N14 3.3(6)
W3 N13 C45 C44 -173.1(4)
W3 N16 C51 C52 171.2(5)
W3 N16 C55 N17 7.0(6)
W3 N16 C55 C54 -167.6(4)
W3 N19 C61 C62 171.4(5)
W3 N19 C65 N20 7.9(7)
W3 N19 C65 C64 -168.4(4)
W3 N22 C71 C72 173.2(5)
W3 N22 C75 N23 6.7(6)
W3 N22 C75 C74 -168.1(4)
W4 Ru2 N15 C46 18.4(4)
W4 Ru2 N15 C50 -153.6(4)
W4 Ru2 N18 C56 19.7(4)
W4 Ru2 N18 C60 -155.4(4)
W4 Ru2 N21 C66 24.4(4)
W4 Ru2 N21 C70 -147.6(4)
W4 Ru2 N24 C76 16.4(4)
W4 Ru2 N24 C80 -159.6(4)
W4 W3 N13 C41 -168.8(4)
W4 W3 N13 C45 8.3(4)
W4 W3 N16 C51 -165.4(4)
W4 W3 N16 C55 7.1(4)
W4 W3 N19 C61 -163.5(4)
W4 W3 N19 C65 8.0(4)
W4 W3 N22 C71 -169.0(4)
W4 W3 N22 C75 6.5(4)
W4 N14 C45 N13 -15.2(6)
W4 N14 C45 C44 161.0(5)
W4 N14 C46 N15 -25.5(6)
W4 N14 C46 C47 147.4(4)
W4 N17 C55 N16 -19.9(6)
W4 N17 C55 C54 154.6(4)
W4 N17 C56 N18 -24.6(7)
W4 N17 C56 C57 148.8(5)
W4 N20 C65 N19 -22.1(6)
W4 N20 C65 C64 154.0(5)
W4 N20 C66 N21 -24.1(6)
W4 N20 C66 C67 149.3(4)
W4 N23 C75 N22 -18.8(6)
W4 N23 C75 C74 156.0(4)
W4 N23 C76 N24 -24.8(6)
W4 N23 C76 C77 150.6(5)
Cl3 W3 W4 Ru2 78(2)
Cl3 W3 W4 N14 -129.8(16)
Cl3 W3 W4 N17 141.4(16)
Cl3 W3 W4 N20 52.4(16)
Cl3 W3 W4 N23 -38.4(16)
Cl3 W3 N13 C41 9.8(4)
Cl3 W3 N13 C45 -173.2(4)
Cl3 W3 N16 C51 15.3(4)
Cl3 W3 N16 C55 -172.2(4)
Cl3 W3 N19 C61 18.0(4)
Cl3 W3 N19 C65 -170.5(4)
Cl3 W3 N22 C71 10.2(4)
Cl3 W3 N22 C75 -174.2(4)
Cl4 Ru2 W4 W3 7(3)
Cl4 Ru2 W4 N14 -145.4(18)
Cl4 Ru2 W4 N17 -56.6(18)
Cl4 Ru2 W4 N20 32.5(18)
Cl4 Ru2 W4 N23 123.3(18)
Cl4 Ru2 N15 C46 -163.1(4)
Cl4 Ru2 N15 C50 25.0(4)
Cl4 Ru2 N18 C56 -161.3(4)
Cl4 Ru2 N18 C60 23.5(4)
Cl4 Ru2 N21 C66 -154.1(4)
Cl4 Ru2 N21 C70 33.9(4)
Cl4 Ru2 N24 C76 -162.5(4)
Cl4 Ru2 N24 C80 21.5(4)
N13 W3 W4 Ru2 -163.7(12)
N13 W3 W4 N14 -11.12(17)
N13 W3 W4 N17 -99.86(18)
N13 W3 W4 N20 171.14(18)
N13 W3 W4 N23 80.29(18)
N13 W3 N16 C51 -76.2(4)
N13 W3 N16 C55 96.3(4)
N13 W3 N19 C61 -95(2)
N13 W3 N19 C65 77(2)
N13 W3 N22 C71 101.8(5)
N13 W3 N22 C75 -82.7(4)
N13 C41 C42 C43 -2.6(10)
N14 W4 N17 C55 -71.8(4)
N14 W4 N17 C56 119.8(4)
N14 W4 N20 C65 -136.7(14)
N14 W4 N20 C66 52.6(16)
N14 W4 N23 C75 113.9(4)
N14 W4 N23 C76 -57.7(4)
N14 C46 C47 C48 -172.8(5)
N15 Ru2 W4 W3 131.4(12)
N15 Ru2 W4 N14 -21.17(17)
N15 Ru2 W4 N17 67.55(18)
N15 Ru2 W4 N20 156.64(18)
N15 Ru2 W4 N23 -112.49(18)
N15 Ru2 N18 C56 -67.8(4)
N15 Ru2 N18 C60 117.0(4)
N15 Ru2 N21 C66 34(2)
N15 Ru2 N21 C70 -138(2)
N15 Ru2 N24 C76 103.8(4)
N15 Ru2 N24 C80 -72.2(4)
N15 C46 C47 C48 -0.1(8)
N16 W3 W4 Ru2 -75.7(12)
N16 W3 W4 N14 76.85(17)
N16 W3 W4 N17 -11.89(17)
N16 W3 W4 N20 -100.90(18)
N16 W3 W4 N23 168.26(17)
N16 W3 N13 C41 101.3(5)
N16 W3 N13 C45 -81.7(4)
N16 W3 N19 C61 -73.6(5)
N16 W3 N19 C65 97.9(4)
N16 W3 N22 C71 166(8)
N16 W3 N22 C75 -18(8)
N16 C51 C52 C53 -2.2(9)
N17 W4 N14 C45 110.7(4)
N17 W4 N14 C46 -55.3(4)
N17 W4 N20 C65 -68.0(4)
N17 W4 N20 C66 121.3(4)
N17 W4 N23 C75 -158.0(17)
N17 W4 N23 C76 30(2)
N17 C56 C57 C58 -174.9(6)
N18 Ru2 W4 W3 42.4(12)
N18 Ru2 W4 N14 -110.25(18)
N18 Ru2 W4 N17 -21.53(18)
N18 Ru2 W4 N20 67.57(18)
N18 Ru2 W4 N23 158.44(18)
N18 Ru2 N15 C46 106.0(4)
N18 Ru2 N15 C50 -66.0(4)
N18 Ru2 N21 C66 -63.1(4)
N18 Ru2 N21 C70 124.9(4)
N18 Ru2 N24 C76 -11(3)
N18 Ru2 N24 C80 173(2)
N18 C56 C57 C58 -1.8(10)
N19 W3 W4 Ru2 11.7(12)
N19 W3 W4 N14 164.34(17)
N19 W3 W4 N17 75.59(18)
N19 W3 W4 N20 -13.41(18)
N19 W3 W4 N23 -104.25(17)
N19 W3 N13 C41 122(2)
N19 W3 N13 C45 -61(2)
N19 W3 N16 C51 105.6(4)
N19 W3 N16 C55 -81.9(4)
N19 W3 N22 C71 -80.1(5)
N19 W3 N22 C75 95.4(4)
N19 C61 C62 C63 -3.0(10)
N20 W4 N14 C45 179(39)
N20 W4 N14 C46 13.4(17)
N20 W4 N17 C55 114.6(4)
N20 W4 N17 C56 -53.8(4)
N20 W4 N23 C75 -72.7(4)
N20 W4 N23 C76 115.6(4)
N20 C66 C67 C68 -168.0(5)
N21 Ru2 W4 W3 -49.4(12)
N21 Ru2 W4 N14 157.98(18)
N21 Ru2 W4 N17 -113.30(18)
N21 Ru2 W4 N20 -24.20(18)
N21 Ru2 W4 N23 66.67(18)
N21 Ru2 N15 C46 8(2)
N21 Ru2 N15 C50 -163(2)
N21 Ru2 N18 C56 107.3(4)
N21 Ru2 N18 C60 -67.8(5)
N21 Ru2 N24 C76 -71.3(4)
N21 Ru2 N24 C80 112.6(4)
N21 C66 C67 C68 5.0(8)
N22 W3 W4 Ru2 104.8(12)
N22 W3 W4 N14 -102.61(18)
N22 W3 W4 N17 168.65(18)
N22 W3 W4 N20 79.64(18)
N22 W3 W4 N23 -11.20(18)
N22 W3 N13 C41 -79.8(5)
N22 W3 N13 C45 97.2(4)
N22 W3 N16 C51 -141(8)
N22 W3 N16 C55 32(8)
N22 W3 N19 C61 107.6(5)
N22 W3 N19 C65 -80.9(4)
N22 C71 C72 C73 -3.6(10)
N23 W4 N14 C45 -75.0(4)
N23 W4 N14 C46 119.0(4)
N23 W4 N17 C55 -160.1(17)
N23 W4 N17 C56 32(2)
N23 W4 N20 C65 117.6(4)
N23 W4 N20 C66 -53.1(4)
N23 C76 C77 C78 -177.7(6)
N24 Ru2 W4 W3 -135.6(12)
N24 Ru2 W4 N14 71.77(18)
N24 Ru2 W4 N17 160.49(19)
N24 Ru2 W4 N20 -110.41(19)
N24 Ru2 W4 N23 -19.54(18)
N24 Ru2 N15 C46 -70.1(4)
N24 Ru2 N15 C50 117.9(4)
N24 Ru2 N18 C56 48(3)
N24 Ru2 N18 C60 -128(2)
N24 Ru2 N21 C66 113.2(4)
N24 Ru2 N21 C70 -58.8(4)
N24 C76 C77 C78 -2.4(9)
C41 N13 C45 N14 -179.5(5)
C41 N13 C45 C44 4.1(8)
C41 C42 C43 C44 2.3(10)
C42 C43 C44 C45 1.1(10)
C43 C44 C45 N13 -4.4(9)
C43 C44 C45 N14 179.6(6)
C45 N13 C41 C42 -0.6(9)
C45 N14 C46 N15 169.0(5)
C45 N14 C46 C47 -18.1(8)
C46 N14 C45 N13 150.0(5)
C46 N14 C45 C44 -33.8(8)
C46 N15 C50 C49 0.1(8)
C46 C47 C48 C49 0.5(8)
C47 C48 C49 C50 -0.5(9)
C48 C49 C50 N15 0.2(9)
C50 N15 C46 N14 173.0(5)
C50 N15 C46 C47 -0.2(7)
C51 N16 C55 N17 179.9(5)
C51 N16 C55 C54 5.2(8)
C51 C52 C53 C54 2.0(9)
C52 C53 C54 C55 1.7(9)
C53 C54 C55 N16 -5.5(9)
C53 C54 C55 N17 -179.7(6)
C55 N16 C51 C52 -1.5(8)
C55 N17 C56 N18 167.5(5)
C55 N17 C56 C57 -19.1(9)
C56 N17 C55 N16 148.0(5)
C56 N17 C55 C54 -37.6(8)
C56 N18 C60 C59 0.0(9)
C56 C57 C58 C59 1.3(11)
C57 C58 C59 C60 -0.1(10)
C58 C59 C60 N18 -0.6(10)
C60 N18 C56 N17 174.7(5)
C60 N18 C56 C57 1.2(8)
C61 N19 C65 N20 179.8(5)
C61 N19 C65 C64 3.5(8)
C61 C62 C63 C64 2.9(10)
C62 C63 C64 C65 0.3(10)
C63 C64 C65 N19 -3.6(9)
C63 C64 C65 N20 -179.6(6)
C65 N19 C61 C62 -0.2(9)
C65 N20 C66 N21 165.8(5)
C65 N20 C66 C67 -20.8(8)
C66 N20 C65 N19 148.1(5)
C66 N20 C65 C64 -35.8(8)
C66 N21 C70 C69 2.9(8)
C66 C67 C68 C69 -0.6(8)
C67 C68 C69 C70 -2.5(8)
C68 C69 C70 N21 1.5(9)
C70 N21 C66 N20 167.6(5)
C70 N21 C66 C67 -6.0(7)
C71 N22 C75 N23 -177.4(5)
C71 N22 C75 C74 7.7(8)
C71 C72 C73 C74 4.3(10)
C72 C73 C74 C75 0.9(10)
C73 C74 C75 N22 -7.2(9)
C73 C74 C75 N23 178.4(6)
C75 N22 C71 C72 -2.5(9)
C75 N23 C76 N24 164.0(5)
C75 N23 C76 C77 -20.7(8)
C76 N23 C75 N22 152.5(5)
C76 N23 C75 C74 -32.8(8)
C76 N24 C80 C79 0.3(9)
C76 C77 C78 C79 -0.4(9)
C77 C78 C79 C80 3.1(10)
C78 C79 C80 N24 -3.2(10)
C80 N24 C76 N23 178.1(5)
C80 N24 C76 C77 2.5(8)
Cl4A W3A W4A Ru2A 98(18)
Cl3A Ru2A W4A W3A 169(6)
